data_4122332
loop_
_publ_author_name
'Protchenko, Andrey V.'
'Dange, Deepak'
'Blake, Matthew P.'
'Schwarz, Andrew D.'
'Jones, Cameron'
'Mountford, Philip'
'Aldridge, Simon'

_publ_section_title
;
 Oxidative Bond Formation and Reductive Bond Cleavage at Main Group Metal
 Centers: Reactivity of Five-Valence-Electron MX2 Radicals.
;
_journal_issue 31
_journal_name_full 'Journal of the American Chemical Society'
_journal_page_first 10902
_journal_page_last 10905
_journal_paper_doi 10.1021/ja5062467
_journal_volume 136
_journal_year 2014
_chemical_formula_moiety '2(C110 H154 B4 In2 N8), 0.5(C6 H14)'
_chemical_formula_sum 'C223 H315 B8 In4 N16'
_chemical_formula_weight 3765.85
_chemical_name_systematic
;
[{In{B(NArCH)2}}2{C6H10}]. 0.25(C6H14)
;
_space_group_IT_number 14
_symmetry_cell_setting monoclinic
_symmetry_space_group_name_Hall '-P 2yn'
_symmetry_space_group_name_H-M 'P 1 21/n 1'
_atom_sites_solution_hydrogens difmap
_atom_sites_solution_primary other
_atom_sites_solution_secondary difmap
_cell_angle_alpha 90
_cell_angle_beta 103.4557(8)
_cell_angle_gamma 90
_cell_formula_units_Z 4
_cell_length_a 39.8417(3)
_cell_length_b 13.13430(10)
_cell_length_c 45.0886(4)
_cell_measurement_reflns_used 54571
_cell_measurement_temperature 150
_cell_measurement_theta_max 76
_cell_measurement_theta_min 3
_cell_volume 22946.9(3)
_computing_cell_refinement 'CrysAlis, (Oxford Diffraction, 2002)'
_computing_data_collection 'SuperNova, (Oxford Diffraction, 2010)'
_computing_data_reduction 'CrysAlis, (Oxford Diffraction, 2002)'
_computing_molecular_graphics 'CAMERON (Watkin et al., 1996)'
_computing_publication_material 'CRYSTALS (Betteridge et al., 2003)'
_computing_structure_refinement 'CRYSTALS (Betteridge et al., 2003)'
_computing_structure_solution 'Superflip (Palatinus & Chapuis, 2007)'
_diffrn_ambient_temperature 150
_diffrn_measured_fraction_theta_full 0.995
_diffrn_measured_fraction_theta_max 0.986
_diffrn_measurement_device Area
_diffrn_measurement_device_type 'Oxford Diffraction SuperNova'
_diffrn_measurement_method \w
_diffrn_radiation_monochromator graphite
_diffrn_radiation_type 'Cu K\a'
_diffrn_radiation_wavelength 1.54180
_diffrn_reflns_av_R_equivalents 0.029
_diffrn_reflns_limit_h_max 48
_diffrn_reflns_limit_h_min -50
_diffrn_reflns_limit_k_max 16
_diffrn_reflns_limit_k_min 0
_diffrn_reflns_limit_l_max 56
_diffrn_reflns_limit_l_min 0
_diffrn_reflns_number 47495
_diffrn_reflns_theta_full 74.081
_diffrn_reflns_theta_max 76.372
_diffrn_reflns_theta_min 3.334
_diffrn_standards_number 0
_exptl_absorpt_coefficient_mu 3.545
_exptl_absorpt_correction_T_max 0.84
_exptl_absorpt_correction_T_min 0.70
_exptl_absorpt_correction_type multi-scan
_exptl_absorpt_process_details 'CrysAlis, (Oxford Diffraction, 2002)'
_exptl_crystal_colour orange
_exptl_crystal_density_diffrn 1.090
_exptl_crystal_density_method 'not measured'
_exptl_crystal_description plate
_exptl_crystal_F_000 8004
_exptl_crystal_size_max 0.100
_exptl_crystal_size_mid 0.100
_exptl_crystal_size_min 0.050
_platon_squeeze_details
;
The discrete Fourier transform of the void region were treated as 
contributions to the A and B parts of the calculated structure factors.

PLATON
PLATON, A Multipurpose Crystallographic Tool, A. L. Spek. Utrecht, 
the Netherlands, 1998.; A. Spek, J. Appl. Cryst. (2003), 36, 7-13.

SQUEEZE
A. Spek, J. Appl. Cryst. (2003), 36, 7-13; 
P. van der Sluis & A. L. Spek, Acta Cryst. (1990). A46, 194-201.

MCE
J. Rohlicek & M. Husak, J. Appl. Cryst. (2007), 40, 600-601.

;
_refine_diff_density_max 1.47
_refine_diff_density_min -1.33
_refine_ls_extinction_method None
_refine_ls_goodness_of_fit_ref 1.0376
_refine_ls_hydrogen_treatment constr
_refine_ls_matrix_type full
_refine_ls_number_parameters 2422
_refine_ls_number_reflns 39980
_refine_ls_number_restraints 479
_refine_ls_R_factor_all 0.0444
_refine_ls_R_factor_gt 0.0391
_refine_ls_shift/su_max 0.0073598
_refine_ls_shift/su_mean 0.0000827
_refine_ls_structure_factor_coef F
_refine_ls_weighting_details
;
 Method, part 1, Chebychev polynomial, (Watkin, 1994, Prince, 1982) 
 [weight] = 1.0/[A~0~*T~0~(x)+A~1~*T~1~(x) ... +A~n-1~]*T~n-1~(x)] 
 where A~i~ are the Chebychev coefficients listed below and x= Fcalc/Fmax 
 Method = Robust Weighting (Prince, 1982) 
 W = [weight] * [1-(deltaF/6*sigmaF)^2^]^2^ 
 A~i~ are: 
 -0.835 -16.7 -7.18 -5.79 -4.78 
;
_refine_ls_weighting_scheme calc
_refine_ls_wR_factor_all 0.0257
_refine_ls_wR_factor_gt 0.0244
_refine_ls_wR_factor_ref 0.0240
_reflns_limit_h_max 48
_reflns_limit_h_min -50
_reflns_limit_k_max 16
_reflns_limit_k_min 0
_reflns_limit_l_max 56
_reflns_limit_l_min 0
_reflns_number_gt 42044
_reflns_number_total 47495
_reflns_threshold_expression I>2.0\s(I)
_oxford_diffrn_Wilson_B_factor 2.15
_oxford_diffrn_Wilson_scale 0.32
_oxford_refine_ls_r_factor_ref 0.0371
_oxford_refine_ls_scale 0.8249(3)
_oxford_reflns_number_all 47308
_oxford_reflns_threshold_expression_ref I>3.0\s(I)
_cod_data_source_file ja5062467_si_004.cif
_cod_data_source_block MPB175
_cod_depositor_comments
;
The following automatic conversions were performed:

'_atom_sites_solution_primary' value 'Other' changed to 'other'
according to
/usr/data/users/saulius/crontab/automatic-downloads/rss-feeds/ACS/lib/dictionaries/cif_core.dic
dictionary named 'cif_core.dic' version 2.4.2 from 2011-04-26.

Automatic conversion script
Id: cif_fix_values 2281 2013-09-26 08:29:07Z andrius 

 Adding full bibliography for 4122328--4122335.cif.
;
_cod_original_sg_symbol_Hall '-P 2yn '
_cod_original_sg_symbol_H-M 'P 21/n '
_cod_database_code 4122332

loop_
_symmetry_equiv_pos_as_xyz
x,y,z
-x,-y,-z
x+1/2,-y+1/2,z+1/2
-x+1/2,y+1/2,-z+1/2

loop_
_atom_site_label
_atom_site_type_symbol
_atom_site_fract_x
_atom_site_fract_y
_atom_site_fract_z
_atom_site_U_iso_or_equiv
_atom_site_occupancy
_atom_site_adp_type
_atom_site_refinement_flags_posn
_atom_site_refinement_flags_adp
_atom_site_disorder_assembly
_atom_site_disorder_group
In1 In 0.828122(3) 0.443963(10) 0.135832(3) 0.0250 1.0000 Uani D U . .
In2 In 0.643211(3) 0.519878(10) 0.109186(3) 0.0258 1.0000 Uani D U . .
In201 In 0.162371(3) 0.054790(10) 0.099323(3) 0.0260 1.0000 Uani D U . .
In202 In 0.352381(3) -0.006459(10) 0.150441(3) 0.0235 1.0000 Uani D U . .
B1 B 0.82919(6) 0.30676(17) 0.10529(5) 0.0248 1.0000 Uani . . . .
B2 B 0.87646(5) 0.52062(17) 0.16437(5) 0.0254 1.0000 Uani . . . .
B3 B 0.60170(6) 0.51835(19) 0.06457(5) 0.0280 1.0000 Uani . . . .
B4 B 0.63751(6) 0.56478(18) 0.15681(5) 0.0297 1.0000 Uani . . . .
B201 B 0.15777(6) 0.18879(18) 0.06651(5) 0.0286 1.0000 Uani . . . .
B202 B 0.11853(6) -0.04430(19) 0.10811(6) 0.0303 1.0000 Uani . . . .
B203 B 0.39170(5) -0.01518(18) 0.12049(5) 0.0258 1.0000 Uani . . . .
B204 B 0.36152(6) -0.02946(19) 0.20173(5) 0.0282 1.0000 Uani . . . .
N1 N 0.81937(4) 0.20324(13) 0.11097(4) 0.0273 1.0000 Uani . . . .
N2 N 0.84705(4) 0.29423(13) 0.08110(4) 0.0255 1.0000 Uani . . . .
N3 N 0.90740(4) 0.48608(14) 0.18596(4) 0.0313 1.0000 Uani . . . .
N4 N 0.88351(4) 0.62653(14) 0.16019(4) 0.0310 1.0000 Uani . . . .
N5 N 0.56893(4) 0.46617(15) 0.05523(4) 0.0341 1.0000 Uani . . . .
N6 N 0.60361(4) 0.57843(15) 0.03811(4) 0.0301 1.0000 Uani . . . .
N7 N 0.64060(5) 0.49950(14) 0.18327(4) 0.0360 1.0000 Uani . . . .
N8 N 0.62653(5) 0.66044(14) 0.16704(4) 0.0338 1.0000 Uani . . . .
N201 N 0.13986(5) 0.19864(14) 0.03455(4) 0.0321 1.0000 Uani . . . .
N202 N 0.16710(5) 0.29257(13) 0.07520(4) 0.0297 1.0000 Uani . . . .
N203 N 0.08877(5) -0.02608(16) 0.12059(5) 0.0382 1.0000 Uani . U . .
N204 N 0.11628(5) -0.15210(14) 0.10183(4) 0.0330 1.0000 Uani . . . .
N205 N 0.41961(4) 0.04994(14) 0.11695(4) 0.0311 1.0000 Uani . . . .
N206 N 0.39112(4) -0.09417(14) 0.09813(4) 0.0301 1.0000 Uani . . . .
N207 N 0.35500(4) 0.04665(14) 0.22277(4) 0.0306 1.0000 Uani . . . .
N208 N 0.37976(5) -0.10802(15) 0.22153(4) 0.0330 1.0000 Uani . . . .
C1 C 0.83220(6) 0.13629(16) 0.09204(5) 0.0317 1.0000 Uani . . . .
C2 C 0.84827(5) 0.19058(16) 0.07428(5) 0.0302 1.0000 Uani . . . .
C3 C 0.79354(6) 0.16681(15) 0.12605(5) 0.0299 1.0000 Uani . . . .
C4 C 0.80000(6) 0.16529(18) 0.15789(5) 0.0374 1.0000 Uani . . . .
C5 C 0.77393(8) 0.1291(2) 0.17125(6) 0.0536 1.0000 Uani . . . .
C6 C 0.74306(8) 0.0940(2) 0.15377(6) 0.0572 1.0000 Uani . . . .
C7 C 0.73727(7) 0.0944(2) 0.12253(6) 0.0465 1.0000 Uani . . . .
C8 C 0.76172(6) 0.13264(17) 0.10792(5) 0.0345 1.0000 Uani . . . .
C9 C 0.83420(7) 0.1954(2) 0.17836(5) 0.0421 1.0000 Uani . . . .
C10 C 0.83014(9) 0.2665(3) 0.20371(7) 0.0685 1.0000 Uani . . . .
C11 C 0.85393(8) 0.0995(3) 0.19100(8) 0.0677 1.0000 Uani . . . .
C12 C 0.75243(6) 0.13935(19) 0.07332(5) 0.0378 1.0000 Uani . . . .
C13 C 0.72377(8) 0.2171(3) 0.06245(6) 0.0563 1.0000 Uani . . . .
C14 C 0.74284(9) 0.0361(3) 0.05863(7) 0.0661 1.0000 Uani . . . .
C15 C 0.85516(5) 0.36380(15) 0.05909(4) 0.0267 1.0000 Uani . . . .
C16 C 0.88958(5) 0.38786(17) 0.06008(5) 0.0331 1.0000 Uani . . . .
C17 C 0.89701(6) 0.44091(18) 0.03560(5) 0.0390 1.0000 Uani . . . .
C18 C 0.87117(7) 0.47057(18) 0.01104(5) 0.0392 1.0000 Uani . . . .
C19 C 0.83722(6) 0.45089(17) 0.01124(5) 0.0355 1.0000 Uani . . . .
C20 C 0.82822(6) 0.39618(16) 0.03473(5) 0.0303 1.0000 Uani . . . .
C21 C 0.91895(6) 0.3547(2) 0.08615(6) 0.0418 1.0000 Uani . . . .
C22 C 0.94061(8) 0.4453(3) 0.10049(7) 0.0651 1.0000 Uani . . . .
C23 C 0.94079(8) 0.2730(3) 0.07516(8) 0.0690 1.0000 Uani . . . .
C24 C 0.79081(6) 0.3707(2) 0.03301(5) 0.0378 1.0000 Uani . . . .
C25 C 0.77022(8) 0.4668(3) 0.03530(10) 0.0784 1.0000 Uani . . . .
C26 C 0.77515(8) 0.3102(3) 0.00470(7) 0.0665 1.0000 Uani . . . .
C27 C 0.93049(6) 0.56812(19) 0.19277(5) 0.0402 1.0000 Uani . . . .
C28 C 0.91644(6) 0.65118(19) 0.17759(6) 0.0416 1.0000 Uani . . . .
C29 C 0.91384(5) 0.40030(17) 0.20648(5) 0.0316 1.0000 Uani . . . .
C30 C 0.92758(5) 0.30949(19) 0.19818(5) 0.0357 1.0000 Uani . . . .
C31 C 0.93631(6) 0.2329(2) 0.22008(5) 0.0414 1.0000 Uani . . . .
C32 C 0.93214(6) 0.2465(2) 0.24942(6) 0.0434 1.0000 Uani . . . .
C33 C 0.91808(6) 0.33545(19) 0.25715(5) 0.0394 1.0000 Uani . . . .
C34 C 0.90811(5) 0.41325(18) 0.23599(5) 0.0342 1.0000 Uani . . . .
C35 C 0.93522(6) 0.2934(2) 0.16700(5) 0.0416 1.0000 Uani . . . .
C36 C 0.91996(8) 0.1941(2) 0.15196(6) 0.0521 1.0000 Uani . . . .
C37 C 0.97420(7) 0.2950(3) 0.17021(7) 0.0599 1.0000 Uani . . . .
C38 C 0.89117(7) 0.5075(2) 0.24527(5) 0.0433 1.0000 Uani . . . .
C39 C 0.85991(9) 0.4809(3) 0.25816(9) 0.0745 1.0000 Uani . . . .
C40 C 0.91581(10) 0.5709(3) 0.26890(8) 0.0769 1.0000 Uani . . . .
C41 C 0.85973(6) 0.70726(16) 0.14736(5) 0.0353 1.0000 Uani . . . .
C42 C 0.84407(7) 0.76281(18) 0.16707(6) 0.0408 1.0000 Uani . . . .
C43 C 0.82109(8) 0.8402(2) 0.15449(7) 0.0512 1.0000 Uani . . . .
C44 C 0.81408(8) 0.8613(2) 0.12378(7) 0.0554 1.0000 Uani . . . .
C45 C 0.82963(8) 0.8065(2) 0.10491(6) 0.0533 1.0000 Uani . . . .
C46 C 0.85296(7) 0.72833(18) 0.11617(6) 0.0427 1.0000 Uani . . . .
C47 C 0.85087(8) 0.7416(2) 0.20110(6) 0.0536 1.0000 Uani . . . .
C48 C 0.81760(11) 0.7194(4) 0.21100(8) 0.0904 1.0000 Uani . . . .
C49 C 0.87019(11) 0.8271(3) 0.22000(8) 0.0862 1.0000 Uani . . . .
C50 C 0.87051(8) 0.6700(2) 0.09502(6) 0.0530 1.0000 Uani . . . .
C51 C 0.85055(12) 0.6677(3) 0.06196(7) 0.0812 1.0000 Uani . . . .
C52 C 0.90653(11) 0.7140(3) 0.09671(9) 0.0788 1.0000 Uani . . . .
C53 C 0.55302(6) 0.4973(2) 0.02541(5) 0.0430 1.0000 Uani . . . .
C54 C 0.57337(6) 0.5631(2) 0.01530(5) 0.0405 1.0000 Uani . . . .
C55 C 0.55420(6) 0.37941(19) 0.06695(6) 0.0440 1.0000 Uani D U . .
C56 C 0.52596(5) 0.3930(2) 0.08005(5) 0.0405 1.0000 Uani D U . .
C57 C 0.50863(7) 0.3067(2) 0.08680(6) 0.0518 1.0000 Uani D U . .
C58 C 0.51925(8) 0.2099(2) 0.08131(8) 0.0642 1.0000 Uani D U . .
C59 C 0.54821(9) 0.1974(3) 0.06985(10) 0.0793 1.0000 Uani D U . .
C60 C 0.56582(9) 0.2816(2) 0.06244(10) 0.0735 1.0000 Uani D U . .
C61 C 0.51397(6) 0.4973(2) 0.08667(6) 0.0476 1.0000 Uani . . . .
C62 C 0.51637(8) 0.5096(3) 0.12094(7) 0.0600 1.0000 Uani . . . .
C63 C 0.47705(8) 0.5187(3) 0.06834(8) 0.0737 1.0000 Uani . . . .
C64 C 0.58871(17) 0.2693(5) 0.03993(14) 0.0732 0.5000 Uani D U 6 1
C65 C 0.6130(2) 0.1796(5) 0.0490(2) 0.0759 0.5000 Uani D U 6 1
C66 C 0.5756(2) 0.2484(6) 0.00599(15) 0.0746 0.5000 Uani D U 6 1
C67 C 0.63354(5) 0.61955(18) 0.02952(5) 0.0322 1.0000 Uani . . . .
C68 C 0.64955(6) 0.5592(2) 0.01092(5) 0.0372 1.0000 Uani . . . .
C69 C 0.67824(6) 0.5991(2) 0.00207(6) 0.0468 1.0000 Uani . . . .
C70 C 0.69077(7) 0.6940(3) 0.01164(7) 0.0556 1.0000 Uani . . . .
C71 C 0.67491(7) 0.7519(2) 0.02992(6) 0.0518 1.0000 Uani . . . .
C72 C 0.64601(6) 0.71655(19) 0.03913(5) 0.0397 1.0000 Uani . . . .
C73 C 0.63723(6) 0.4532(2) 0.00028(5) 0.0421 1.0000 Uani . . . .
C74 C 0.66582(8) 0.3743(2) 0.00982(6) 0.0528 1.0000 Uani . . . .
C75 C 0.62268(8) 0.4480(3) -0.03404(6) 0.0588 1.0000 Uani . . . .
C76 C 0.62877(8) 0.7815(2) 0.05866(6) 0.0570 1.0000 Uani D U . .
C77 C 0.65066(18) 0.8701(4) 0.07523(13) 0.0627 0.5000 Uani D U 1 1
C78 C 0.59606(13) 0.8311(4) 0.03792(11) 0.0472 0.5000 Uani D U 1 1
C79 C 0.63149(7) 0.5550(2) 0.20679(6) 0.0445 1.0000 Uani . . . .
C80 C 0.62329(7) 0.64966(19) 0.19733(6) 0.0429 1.0000 Uani . . . .
C81 C 0.65657(6) 0.40197(18) 0.19034(5) 0.0351 1.0000 Uani . . . .
C82 C 0.69060(6) 0.3979(2) 0.20784(5) 0.0403 1.0000 Uani . . . .
C83 C 0.70548(7) 0.3017(2) 0.21462(6) 0.0483 1.0000 Uani . . . .
C84 C 0.68752(8) 0.2142(2) 0.20482(6) 0.0502 1.0000 Uani . . . .
C85 C 0.65369(8) 0.2196(2) 0.18821(6) 0.0504 1.0000 Uani . . . .
C86 C 0.63743(6) 0.3136(2) 0.18087(6) 0.0452 1.0000 Uani D U . .
C87 C 0.71041(8) 0.4942(3) 0.21981(6) 0.0547 1.0000 Uani . . . .
C88 C 0.74309(11) 0.5055(4) 0.20947(9) 0.1083 1.0000 Uani . . . .
C89 C 0.71759(9) 0.5002(3) 0.25398(7) 0.0711 1.0000 Uani . . . .
C90 C 0.59923(7) 0.3206(2) 0.16417(7) 0.0632 1.0000 Uani D U . .
C91 C 0.5877(3) 0.2277(5) 0.14360(17) 0.0699 0.5000 Uani D U 2 1
C92 C 0.5736(3) 0.3336(8) 0.1848(3) 0.0676 0.5000 Uani D U 2 1
C93 C 0.62668(6) 0.76283(17) 0.15593(6) 0.0375 1.0000 Uani . . . .
C94 C 0.59585(7) 0.80930(19) 0.14071(6) 0.0433 1.0000 Uani . . . .
C95 C 0.59687(9) 0.9125(2) 0.13428(7) 0.0576 1.0000 Uani . . . .
C96 C 0.62701(10) 0.9671(2) 0.14205(8) 0.0664 1.0000 Uani . . . .
C97 C 0.65722(9) 0.9203(2) 0.15627(8) 0.0619 1.0000 Uani . . . .
C98 C 0.65786(7) 0.81736(19) 0.16345(6) 0.0488 1.0000 Uani D U . .
C99 C 0.56211(7) 0.7510(2) 0.13245(6) 0.0461 1.0000 Uani . . . .
C100 C 0.54231(10) 0.7713(3) 0.09995(8) 0.0809 1.0000 Uani . . . .
C101 C 0.53959(10) 0.7748(4) 0.15465(9) 0.0870 1.0000 Uani . . . .
C102 C 0.69181(7) 0.7672(2) 0.17890(7) 0.0612 1.0000 Uani D U . .
C103 C 0.71468(19) 0.7576(7) 0.15608(17) 0.0718 0.5000 Uani D U 3 1
C104 C 0.7103(2) 0.8255(6) 0.20716(15) 0.0727 0.5000 Uani D U 3 1
C105 C 0.78265(6) 0.5251(3) 0.14331(6) 0.0569 1.0000 Uani D U . .
C106 C 0.74941(6) 0.5280(3) 0.11976(7) 0.0580 1.0000 Uani D U . .
C107 C 0.72352(6) 0.4623(2) 0.11759(6) 0.0487 1.0000 Uani D U . .
C108 C 0.68975(5) 0.4710(3) 0.09487(6) 0.0495 1.0000 Uani D U . .
C109 C 0.74719(10) 0.6188(3) 0.09784(9) 0.0798 1.0000 Uani . U . .
C110 C 0.72586(8) 0.3705(3) 0.13771(6) 0.0607 1.0000 Uani . U . .
C201 C 0.13893(6) 0.30191(17) 0.02641(5) 0.0380 1.0000 Uani . . . .
C202 C 0.15465(6) 0.35746(18) 0.05040(5) 0.0374 1.0000 Uani . . . .
C203 C 0.13188(6) 0.12976(17) 0.00901(5) 0.0350 1.0000 Uani . . . .
C204 C 0.09751(6) 0.1159(2) -0.00656(6) 0.0455 1.0000 Uani D U . .
C205 C 0.09084(8) 0.0657(2) -0.03477(6) 0.0514 1.0000 Uani . . . .
C206 C 0.11704(8) 0.0299(2) -0.04678(6) 0.0511 1.0000 Uani . . . .
C207 C 0.15074(7) 0.04042(19) -0.03071(6) 0.0452 1.0000 Uani . . . .
C208 C 0.15888(7) 0.09108(17) -0.00280(5) 0.0381 1.0000 Uani . . . .
C209 C 0.06755(7) 0.1552(2) 0.00546(7) 0.0637 1.0000 Uani D U . .
C210 C 0.04428(9) 0.0673(3) 0.00961(9) 0.0859 1.0000 Uani D U . .
C211 C 0.04779(10) 0.2380(3) -0.01526(9) 0.0906 1.0000 Uani D U . .
C212 C 0.19638(7) 0.1034(2) 0.01386(6) 0.0444 1.0000 Uani . . . .
C213 C 0.21149(9) 0.0023(3) 0.02683(10) 0.0798 1.0000 Uani . . . .
C214 C 0.21851(9) 0.1519(3) -0.00585(8) 0.0658 1.0000 Uani . . . .
C215 C 0.19116(6) 0.33594(16) 0.10110(5) 0.0324 1.0000 Uani . . . .
C216 C 0.18136(6) 0.35081(19) 0.12855(5) 0.0400 1.0000 Uani D U . .
C217 C 0.20493(8) 0.3990(2) 0.15230(6) 0.0492 1.0000 Uani . . . .
C218 C 0.23661(7) 0.4305(2) 0.14866(6) 0.0514 1.0000 Uani . . . .
C219 C 0.24602(7) 0.4146(2) 0.12156(6) 0.0451 1.0000 Uani . . . .
C220 C 0.22370(6) 0.36605(17) 0.09728(5) 0.0357 1.0000 Uani . . . .
C221 C 0.14663(7) 0.3170(2) 0.13329(6) 0.0534 1.0000 Uani D U . .
C222 C 0.1466(2) 0.3056(8) 0.16603(16) 0.0712 0.4000 Uani D U 4 2
C223 C 0.12193(18) 0.4028(6) 0.1180(2) 0.0668 0.4000 Uani D U 4 2
C224 C 0.23601(6) 0.34126(19) 0.06855(6) 0.0398 1.0000 Uani . . . .
C225 C 0.25887(8) 0.2470(2) 0.07383(7) 0.0537 1.0000 Uani . . . .
C226 C 0.25484(9) 0.4290(2) 0.05738(8) 0.0657 1.0000 Uani . . . .
C227 C 0.07084(6) -0.1178(2) 0.12089(6) 0.0472 1.0000 Uani . . . .
C228 C 0.08712(6) -0.1925(2) 0.10976(6) 0.0434 1.0000 Uani . . . .
C229 C 0.08089(6) 0.0564(2) 0.13876(6) 0.0450 1.0000 Uani D U . .
C230 C 0.06026(6) 0.1374(2) 0.12481(7) 0.0512 1.0000 Uani D U . .
C231 C 0.05140(8) 0.2120(3) 0.14369(8) 0.0637 1.0000 Uani D U . .
C232 C 0.06231(8) 0.2055(3) 0.17499(8) 0.0687 1.0000 Uani D U . .
C233 C 0.08262(8) 0.1255(3) 0.18832(8) 0.0679 1.0000 Uani D U . .
C234 C 0.09263(7) 0.0488(3) 0.17049(6) 0.0562 1.0000 Uani D U . .
C235 C 0.04597(7) 0.1404(2) 0.09051(7) 0.0541 1.0000 Uani . . . .
C236 C 0.04104(9) 0.2475(3) 0.07730(9) 0.0680 1.0000 Uani . . . .
C237 C 0.01191(8) 0.0806(3) 0.08227(9) 0.0719 1.0000 Uani . . . .
C238 C 0.11572(9) -0.0372(3) 0.18547(7) 0.0685 1.0000 Uani . . . .
C239 C 0.15067(12) 0.0006(5) 0.20306(12) 0.1164 1.0000 Uani . . . .
C240 C 0.09815(14) -0.1020(4) 0.20580(10) 0.1129 1.0000 Uani . . . .
C241 C 0.14100(6) -0.21932(17) 0.09365(5) 0.0360 1.0000 Uani . . . .
C242 C 0.14029(7) -0.23465(19) 0.06264(6) 0.0451 1.0000 Uani . . . .
C243 C 0.16436(9) -0.3020(2) 0.05573(8) 0.0619 1.0000 Uani . . . .
C244 C 0.18728(9) -0.3537(2) 0.07833(8) 0.0688 1.0000 Uani . . . .
C245 C 0.18786(8) -0.3376(2) 0.10844(8) 0.0606 1.0000 Uani . . . .
C246 C 0.16489(7) -0.26963(18) 0.11685(6) 0.0430 1.0000 Uani . . . .
C247 C 0.11410(9) -0.1825(2) 0.03778(6) 0.0574 1.0000 Uani . . . .
C248 C 0.12543(11) -0.1720(2) 0.00775(7) 0.0702 1.0000 Uani . . . .
C249 C 0.07981(10) -0.2388(4) 0.03151(8) 0.0946 1.0000 Uani . . . .
C250 C 0.16619(7) -0.2516(2) 0.15046(6) 0.0502 1.0000 Uani . . . .
C251 C 0.20259(8) -0.2505(2) 0.17051(7) 0.0611 1.0000 Uani . . . .
C252 C 0.14499(9) -0.3304(3) 0.16309(8) 0.0688 1.0000 Uani . . . .
C253 C 0.43428(5) 0.00925(19) 0.09396(5) 0.0379 1.0000 Uani . . . .
C254 C 0.41760(6) -0.0755(2) 0.08292(5) 0.0388 1.0000 Uani . . . .
C255 C 0.42861(5) 0.15228(17) 0.12713(5) 0.0325 1.0000 Uani . . . .
C256 C 0.45293(6) 0.16884(19) 0.15467(5) 0.0381 1.0000 Uani . . . .
C257 C 0.46177(7) 0.2698(2) 0.16314(6) 0.0463 1.0000 Uani . . . .
C258 C 0.44771(7) 0.3501(2) 0.14511(6) 0.0468 1.0000 Uani . . . .
C259 C 0.42407(7) 0.3325(2) 0.11785(6) 0.0441 1.0000 Uani . . . .
C260 C 0.41394(6) 0.23385(19) 0.10834(5) 0.0382 1.0000 Uani . . . .
C261 C 0.47091(6) 0.0815(2) 0.17381(6) 0.0434 1.0000 Uani . . . .
C262 C 0.50472(8) 0.0593(3) 0.16459(8) 0.0662 1.0000 Uani . . . .
C263 C 0.47752(9) 0.1002(3) 0.20792(7) 0.0662 1.0000 Uani . . . .
C264 C 0.38767(7) 0.2183(2) 0.07856(6) 0.0484 1.0000 Uani . . . .
C265 C 0.35417(8) 0.2776(3) 0.07770(7) 0.0683 1.0000 Uani . . . .
C266 C 0.40255(9) 0.2476(3) 0.05125(7) 0.0660 1.0000 Uani . . . .
C267 C 0.36346(5) -0.16305(17) 0.08568(5) 0.0314 1.0000 Uani . . . .
C268 C 0.33839(6) -0.13188(19) 0.05979(5) 0.0361 1.0000 Uani . . . .
C269 C 0.31042(6) -0.1971(2) 0.04868(6) 0.0477 1.0000 Uani . . . .
C270 C 0.30721(7) -0.2878(2) 0.06274(7) 0.0542 1.0000 Uani . . . .
C271 C 0.33241(7) -0.3185(2) 0.08773(6) 0.0487 1.0000 Uani . . . .
C272 C 0.36132(6) -0.25809(19) 0.09939(5) 0.0376 1.0000 Uani . . . .
C273 C 0.34147(6) -0.0332(2) 0.04334(5) 0.0416 1.0000 Uani . . . .
C274 C 0.30822(8) 0.0289(3) 0.03524(6) 0.0572 1.0000 Uani . . . .
C275 C 0.35393(8) -0.0526(3) 0.01405(7) 0.0583 1.0000 Uani . . . .
C276 C 0.39015(7) -0.2963(2) 0.12552(6) 0.0476 1.0000 Uani . . . .
C277 C 0.38047(10) -0.3920(3) 0.14102(8) 0.0751 1.0000 Uani . . . .
C278 C 0.42287(8) -0.3197(3) 0.11470(7) 0.0597 1.0000 Uani . . . .
C279 C 0.36942(6) 0.0141(2) 0.25272(5) 0.0402 1.0000 Uani . . . .
C280 C 0.38379(6) -0.0773(2) 0.25199(5) 0.0405 1.0000 Uani . . . .
C281 C 0.33134(6) 0.13075(17) 0.21924(5) 0.0331 1.0000 Uani . . . .
C282 C 0.33955(7) 0.22406(19) 0.20771(6) 0.0435 1.0000 Uani . . . .
C283 C 0.31730(9) 0.3058(2) 0.20791(7) 0.0581 1.0000 Uani . . . .
C284 C 0.28806(8) 0.2958(2) 0.21901(7) 0.0589 1.0000 Uani . . . .
C285 C 0.27972(7) 0.2025(2) 0.22906(6) 0.0474 1.0000 Uani . . . .
C286 C 0.30052(6) 0.11763(19) 0.22896(5) 0.0361 1.0000 Uani . . . .
C287 C 0.37167(7) 0.2384(2) 0.19564(6) 0.0481 1.0000 Uani . . . .
C288 C 0.36551(10) 0.3083(4) 0.16810(9) 0.0842 1.0000 Uani . . . .
C289 C 0.40148(9) 0.2756(3) 0.22044(8) 0.0741 1.0000 Uani . . . .
C290 C 0.28887(6) 0.0143(2) 0.23792(5) 0.0380 1.0000 Uani . . . .
C291 C 0.28295(8) 0.0148(3) 0.27017(6) 0.0596 1.0000 Uani . . . .
C292 C 0.25672(8) -0.0220(3) 0.21490(7) 0.0619 1.0000 Uani . . . .
C293 C 0.38754(6) -0.21323(18) 0.21706(5) 0.0368 1.0000 Uani . . . .
C294 C 0.42186(6) -0.2423(2) 0.21921(6) 0.0417 1.0000 Uani . . . .
C295 C 0.42960(8) -0.3457(2) 0.22090(7) 0.0557 1.0000 Uani . . . .
C296 C 0.40438(9) -0.4175(2) 0.22010(7) 0.0612 1.0000 Uani . . . .
C297 C 0.37060(9) -0.3883(2) 0.21631(7) 0.0582 1.0000 Uani . . . .
C298 C 0.36136(7) -0.2861(2) 0.21473(6) 0.0481 1.0000 Uani D U . .
C299 C 0.45050(6) -0.1656(2) 0.22054(6) 0.0440 1.0000 Uani . . . .
C300 C 0.47446(8) -0.1618(3) 0.25253(7) 0.0638 1.0000 Uani . . . .
C301 C 0.47134(8) -0.1880(3) 0.19677(7) 0.0578 1.0000 Uani . . . .
C302 C 0.32375(7) -0.2557(3) 0.21034(8) 0.0670 1.0000 Uani D U . .
C303 C 0.30299(11) -0.2873(4) 0.17885(10) 0.1128 1.0000 Uani D U . .
C304 C 0.30807(11) -0.2916(4) 0.23579(11) 0.1010 1.0000 Uani D U . .
C305 C 0.20979(5) -0.0017(2) 0.13036(6) 0.0461 1.0000 Uani D U . .
C306 C 0.24364(9) 0.0430(3) 0.13256(8) 0.0321 0.6000 Uani D U 5 1
C307 C 0.27067(11) 0.0052(4) 0.12292(11) 0.0382 0.6000 Uani D U 5 1
C308 C 0.30341(6) 0.0463(3) 0.12179(6) 0.0580 1.0000 Uani D U . .
C309 C 0.24579(11) 0.1444(3) 0.14869(9) 0.0408 0.6000 Uani D U 5 1
C310 C 0.26897(13) -0.0978(4) 0.10756(10) 0.0530 0.6000 Uani D U 5 1
C311 C 0.9917(2) 0.9966(7) 0.2870(2) 0.1171 0.5000 Uani D U . .
C312 C 0.9758(2) 0.9556(7) 0.2562(2) 0.1160 0.5000 Uani D U . .
C313 C 0.9921(2) 0.9710(6) 0.22996(18) 0.1089 0.5000 Uani D U . .
C314 C 0.9745(2) 0.9358(6) 0.19866(18) 0.1023 0.5000 Uani D U . .
C315 C 0.9887(2) 0.9586(6) 0.17151(19) 0.1063 0.5000 Uani D U . .
C316 C 0.9668(2) 0.9223(7) 0.1419(2) 0.1188 0.5000 Uani D U . .
C641 C 0.6024(2) 0.2653(7) 0.0563(2) 0.0930 0.5000 Uani D U 6 2
C651 C 0.6265(2) 0.1883(8) 0.0736(3) 0.1207 0.5000 Uani D U 6 2
C661 C 0.5937(3) 0.2103(9) 0.0261(3) 0.1214 0.5000 Uani D U 6 2
C771 C 0.65599(19) 0.7922(7) 0.08946(13) 0.0839 0.5000 Uani D U 1 2
C781 C 0.6146(2) 0.8835(5) 0.04535(18) 0.0844 0.5000 Uani D U 1 2
C911 C 0.5813(3) 0.2204(5) 0.15387(19) 0.0733 0.5000 Uani D U 2 2
C921 C 0.5794(3) 0.3589(8) 0.1878(2) 0.0687 0.5000 Uani D U 2 2
C1031 C 0.72199(17) 0.7940(7) 0.16490(19) 0.0736 0.5000 Uani D U 3 2
C1041 C 0.7021(2) 0.7914(6) 0.21294(12) 0.0713 0.5000 Uani D U 3 2
C2221 C 0.15199(15) 0.2342(5) 0.15900(13) 0.0655 0.6000 Uani D U 4 1
C2231 C 0.12448(16) 0.3992(5) 0.14358(18) 0.0826 0.6000 Uani D U 4 1
C3061 C 0.24266(13) -0.0107(5) 0.12262(14) 0.0398 0.4000 Uani D U 5 2
C3071 C 0.27005(16) 0.0512(5) 0.12858(17) 0.0373 0.4000 Uani D U 5 2
C3091 C 0.24095(18) -0.1073(5) 0.10429(16) 0.0498 0.4000 Uani D U 5 2
C3101 C 0.27098(17) 0.1491(5) 0.14595(13) 0.0400 0.4000 Uani D U 5 2
H11 H 0.8292 0.0647 0.0918 0.0377 1.0000 Uiso R . . .
H21 H 0.8583 0.1646 0.0594 0.0365 1.0000 Uiso R . . .
H51 H 0.7774 0.1288 0.1928 0.0640 1.0000 Uiso R . . .
H61 H 0.7257 0.0703 0.1629 0.0687 1.0000 Uiso R . . .
H71 H 0.7166 0.0684 0.1110 0.0558 1.0000 Uiso R . . .
H91 H 0.8477 0.2303 0.1663 0.0500 1.0000 Uiso R . . .
H101 H 0.8528 0.2887 0.2144 0.1025 1.0000 Uiso R . . .
H102 H 0.8159 0.3243 0.1952 0.1028 1.0000 Uiso R . . .
H103 H 0.8194 0.2307 0.2174 0.1027 1.0000 Uiso R . . .
H111 H 0.8760 0.1157 0.2043 0.1014 1.0000 Uiso R . . .
H112 H 0.8577 0.0581 0.1746 0.1017 1.0000 Uiso R . . .
H113 H 0.8412 0.0609 0.2026 0.1017 1.0000 Uiso R . . .
H121 H 0.7729 0.1623 0.0672 0.0448 1.0000 Uiso R . . .
H131 H 0.7194 0.2222 0.0407 0.0851 1.0000 Uiso R . . .
H132 H 0.7315 0.2822 0.0716 0.0842 1.0000 Uiso R . . .
H133 H 0.7033 0.1969 0.0684 0.0842 1.0000 Uiso R . . .
H141 H 0.7385 0.0418 0.0369 0.0987 1.0000 Uiso R . . .
H142 H 0.7609 -0.0115 0.0655 0.0990 1.0000 Uiso R . . .
H143 H 0.7223 0.0126 0.0642 0.0986 1.0000 Uiso R . . .
H171 H 0.9202 0.4581 0.0359 0.0466 1.0000 Uiso R . . .
H181 H 0.8771 0.5037 -0.0058 0.0458 1.0000 Uiso R . . .
H191 H 0.8202 0.4741 -0.0044 0.0435 1.0000 Uiso R . . .
H211 H 0.9091 0.3244 0.1018 0.0489 1.0000 Uiso R . . .
H221 H 0.9591 0.4234 0.1167 0.0979 1.0000 Uiso R . . .
H222 H 0.9501 0.4804 0.0855 0.0977 1.0000 Uiso R . . .
H223 H 0.9262 0.4928 0.1083 0.0979 1.0000 Uiso R . . .
H231 H 0.9590 0.2525 0.0918 0.1039 1.0000 Uiso R . . .
H232 H 0.9511 0.3006 0.0593 0.1037 1.0000 Uiso R . . .
H233 H 0.9268 0.2143 0.0672 0.1041 1.0000 Uiso R . . .
H241 H 0.7897 0.3291 0.0502 0.0463 1.0000 Uiso R . . .
H251 H 0.7465 0.4519 0.0338 0.1178 1.0000 Uiso R . . .
H252 H 0.7797 0.5002 0.0546 0.1181 1.0000 Uiso R . . .
H253 H 0.7720 0.5125 0.0189 0.1178 1.0000 Uiso R . . .
H261 H 0.7516 0.2925 0.0043 0.0996 1.0000 Uiso R . . .
H262 H 0.7875 0.2478 0.0049 0.0995 1.0000 Uiso R . . .
H263 H 0.7766 0.3472 -0.0135 0.0995 1.0000 Uiso R . . .
H271 H 0.9519 0.5627 0.2060 0.0483 1.0000 Uiso R . . .
H281 H 0.9260 0.7171 0.1781 0.0497 1.0000 Uiso R . . .
H311 H 0.9457 0.1726 0.2149 0.0495 1.0000 Uiso R . . .
H321 H 0.9394 0.1960 0.2640 0.0524 1.0000 Uiso R . . .
H331 H 0.9157 0.3438 0.2771 0.0474 1.0000 Uiso R . . .
H351 H 0.9253 0.3505 0.1541 0.0496 1.0000 Uiso R . . .
H361 H 0.9266 0.1849 0.1329 0.0774 1.0000 Uiso R . . .
H362 H 0.9278 0.1360 0.1648 0.0779 1.0000 Uiso R . . .
H363 H 0.8954 0.1956 0.1477 0.0781 1.0000 Uiso R . . .
H371 H 0.9789 0.2866 0.1504 0.0893 1.0000 Uiso R . . .
H372 H 0.9835 0.3604 0.1781 0.0885 1.0000 Uiso R . . .
H373 H 0.9853 0.2410 0.1836 0.0889 1.0000 Uiso R . . .
H381 H 0.8834 0.5495 0.2273 0.0526 1.0000 Uiso R . . .
H391 H 0.8491 0.5421 0.2632 0.1115 1.0000 Uiso R . . .
H392 H 0.8677 0.4388 0.2762 0.1123 1.0000 Uiso R . . .
H393 H 0.8436 0.4437 0.2434 0.1122 1.0000 Uiso R . . .
H401 H 0.9047 0.6333 0.2728 0.1144 1.0000 Uiso R . . .
H402 H 0.9366 0.5864 0.2621 0.1150 1.0000 Uiso R . . .
H403 H 0.9218 0.5329 0.2873 0.1147 1.0000 Uiso R . . .
H431 H 0.8103 0.8767 0.1672 0.0611 1.0000 Uiso R . . .
H441 H 0.7991 0.9142 0.1157 0.0670 1.0000 Uiso R . . .
H451 H 0.8243 0.8208 0.0843 0.0646 1.0000 Uiso R . . .
H471 H 0.8655 0.6824 0.2056 0.0646 1.0000 Uiso R . . .
H481 H 0.8222 0.7053 0.2324 0.1360 1.0000 Uiso R . . .
H482 H 0.8019 0.7756 0.2062 0.1362 1.0000 Uiso R . . .
H483 H 0.8068 0.6605 0.2003 0.1358 1.0000 Uiso R . . .
H491 H 0.8753 0.8077 0.2409 0.1283 1.0000 Uiso R . . .
H492 H 0.8910 0.8410 0.2137 0.1288 1.0000 Uiso R . . .
H493 H 0.8557 0.8859 0.2173 0.1292 1.0000 Uiso R . . .
H501 H 0.8742 0.5992 0.1023 0.0636 1.0000 Uiso R . . .
H511 H 0.8622 0.6228 0.0506 0.1215 1.0000 Uiso R . . .
H512 H 0.8493 0.7368 0.0534 0.1215 1.0000 Uiso R . . .
H513 H 0.8278 0.6411 0.0620 0.1222 1.0000 Uiso R . . .
H521 H 0.9174 0.6755 0.0828 0.1176 1.0000 Uiso R . . .
H522 H 0.9212 0.7116 0.1176 0.1182 1.0000 Uiso R . . .
H523 H 0.9043 0.7839 0.0900 0.1176 1.0000 Uiso R . . .
H531 H 0.5311 0.4733 0.0151 0.0513 1.0000 Uiso R . . .
H541 H 0.5690 0.5933 -0.0038 0.0494 1.0000 Uiso R . . .
H571 H 0.4895 0.3153 0.0956 0.0619 1.0000 Uiso R . . .
H581 H 0.5067 0.1531 0.0854 0.0769 1.0000 Uiso R . . .
H591 H 0.5563 0.1310 0.0668 0.0951 1.0000 Uiso R . . .
H611 H 0.5295 0.5477 0.0810 0.0558 1.0000 Uiso R . . .
H621 H 0.5085 0.5774 0.1249 0.0894 1.0000 Uiso R . . .
H622 H 0.5402 0.5000 0.1324 0.0895 1.0000 Uiso R . . .
H623 H 0.5024 0.4589 0.1278 0.0900 1.0000 Uiso R . . .
H631 H 0.4701 0.5854 0.0732 0.1102 1.0000 Uiso R . . .
H632 H 0.4773 0.5146 0.0473 0.1106 1.0000 Uiso R . . .
H633 H 0.4616 0.4683 0.0731 0.1106 1.0000 Uiso R . . .
H641 H 0.6031 0.3315 0.0415 0.0888 0.5000 Uiso R . 6 1
H651 H 0.6258 0.1951 0.0683 0.1162 0.5000 Uiso R . 6 1
H652 H 0.6287 0.1727 0.0359 0.1147 0.5000 Uiso R . 6 1
H653 H 0.6006 0.1171 0.0492 0.1147 0.5000 Uiso R . 6 1
H661 H 0.5589 0.2987 -0.0030 0.1128 0.5000 Uiso R . 6 1
H662 H 0.5945 0.2499 -0.0039 0.1128 0.5000 Uiso R . 6 1
H663 H 0.5648 0.1823 0.0031 0.1128 0.5000 Uiso R . 6 1
H691 H 0.6895 0.5602 -0.0103 0.0563 1.0000 Uiso R . . .
H701 H 0.7103 0.7197 0.0058 0.0672 1.0000 Uiso R . . .
H711 H 0.6835 0.8162 0.0361 0.0618 1.0000 Uiso R . . .
H731 H 0.6185 0.4341 0.0097 0.0509 1.0000 Uiso R . . .
H741 H 0.6564 0.3077 0.0044 0.0783 1.0000 Uiso R . . .
H742 H 0.6835 0.3885 -0.0008 0.0786 1.0000 Uiso R . . .
H743 H 0.6759 0.3787 0.0313 0.0789 1.0000 Uiso R . . .
H751 H 0.6162 0.3791 -0.0403 0.0873 1.0000 Uiso R . . .
H752 H 0.6402 0.4703 -0.0443 0.0872 1.0000 Uiso R . . .
H753 H 0.6028 0.4914 -0.0398 0.0876 1.0000 Uiso R . . .
H761 H 0.6145 0.7400 0.0689 0.0678 1.0000 Uiso R . . .
H771 H 0.6386 0.9035 0.0883 0.0938 0.5000 Uiso R . 1 1
H772 H 0.6722 0.8464 0.0866 0.0938 0.5000 Uiso R . 1 1
H773 H 0.6544 0.9171 0.0605 0.0935 0.5000 Uiso R . 1 1
H781 H 0.5854 0.8766 0.0493 0.0708 0.5000 Uiso R . 1 1
H782 H 0.6017 0.8676 0.0217 0.0707 0.5000 Uiso R . 1 1
H783 H 0.5797 0.7818 0.0292 0.0707 0.5000 Uiso R . 1 1
H791 H 0.6309 0.5278 0.2259 0.0527 1.0000 Uiso R . . .
H801 H 0.6167 0.7028 0.2089 0.0509 1.0000 Uiso R . . .
H831 H 0.7284 0.2984 0.2262 0.0585 1.0000 Uiso R . . .
H841 H 0.6980 0.1503 0.2090 0.0593 1.0000 Uiso R . . .
H851 H 0.6419 0.1597 0.1817 0.0599 1.0000 Uiso R . . .
H871 H 0.6957 0.5516 0.2116 0.0664 1.0000 Uiso R . . .
H881 H 0.7559 0.5644 0.2187 0.1628 1.0000 Uiso R . . .
H882 H 0.7573 0.4438 0.2150 0.1618 1.0000 Uiso R . . .
H883 H 0.7377 0.5135 0.1875 0.1627 1.0000 Uiso R . . .
H891 H 0.7299 0.5623 0.2606 0.1067 1.0000 Uiso R . . .
H892 H 0.7310 0.4422 0.2627 0.1070 1.0000 Uiso R . . .
H893 H 0.6959 0.5004 0.2602 0.1069 1.0000 Uiso R . . .
H901 H 0.5965 0.3752 0.1490 0.0756 1.0000 Uiso R . . .
H911 H 0.5638 0.2387 0.1328 0.1039 0.5000 Uiso R . 2 1
H912 H 0.6023 0.2235 0.1288 0.1041 0.5000 Uiso R . 2 1
H913 H 0.5898 0.1666 0.1563 0.1038 0.5000 Uiso R . 2 1
H921 H 0.5502 0.3296 0.1722 0.1006 0.5000 Uiso R . 2 1
H922 H 0.5772 0.3998 0.1951 0.1007 0.5000 Uiso R . 2 1
H923 H 0.5770 0.2794 0.1998 0.1007 0.5000 Uiso R . 2 1
H951 H 0.5766 0.9431 0.1244 0.0694 1.0000 Uiso R . . .
H961 H 0.6274 1.0361 0.1371 0.0797 1.0000 Uiso R . . .
H971 H 0.6780 0.9560 0.1606 0.0739 1.0000 Uiso R . . .
H991 H 0.5680 0.6797 0.1343 0.0550 1.0000 Uiso R . . .
H1001 H 0.5212 0.7328 0.0952 0.1201 1.0000 Uiso R . . .
H1002 H 0.5564 0.7523 0.0862 0.1211 1.0000 Uiso R . . .
H1003 H 0.5367 0.8422 0.0975 0.1211 1.0000 Uiso R . . .
H1011 H 0.5168 0.7452 0.1482 0.1298 1.0000 Uiso R . . .
H1012 H 0.5503 0.7485 0.1747 0.1300 1.0000 Uiso R . . .
H1013 H 0.5373 0.8469 0.1565 0.1297 1.0000 Uiso R . . .
H1021 H 0.6876 0.6953 0.1814 0.0730 1.0000 Uiso R . . .
H1031 H 0.7352 0.7214 0.1655 0.1069 0.5000 Uiso R . 3 1
H1032 H 0.7201 0.8252 0.1501 0.1067 0.5000 Uiso R . 3 1
H1033 H 0.7020 0.7207 0.1383 0.1068 0.5000 Uiso R . 3 1
H1041 H 0.7294 0.7855 0.2179 0.1078 0.5000 Uiso R . 3 1
H1042 H 0.7182 0.8897 0.2014 0.1078 0.5000 Uiso R . 3 1
H1043 H 0.6944 0.8361 0.2200 0.1077 0.5000 Uiso R . 3 1
H1051 H 0.7904 0.5955 0.1489 0.0684 1.0000 Uiso R . . .
H1052 H 0.7791 0.4850 0.1602 0.0669 1.0000 Uiso R . . .
H1081 H 0.6924 0.5196 0.0795 0.0601 1.0000 Uiso R . . .
H1082 H 0.6836 0.4042 0.0861 0.0600 1.0000 Uiso R . . .
H1091 H 0.7297 0.6058 0.0795 0.1204 1.0000 Uiso R . . .
H1092 H 0.7693 0.6285 0.0924 0.1201 1.0000 Uiso R . . .
H1093 H 0.7417 0.6797 0.1074 0.1199 1.0000 Uiso R . . .
H1101 H 0.7198 0.3112 0.1254 0.0912 1.0000 Uiso R . . .
H1102 H 0.7485 0.3601 0.1501 0.0907 1.0000 Uiso R . . .
H1103 H 0.7095 0.3761 0.1500 0.0906 1.0000 Uiso R . . .
H2011 H 0.1286 0.3255 0.0069 0.0462 1.0000 Uiso R . . .
H2021 H 0.1567 0.4286 0.0511 0.0443 1.0000 Uiso R . . .
H2051 H 0.0676 0.0565 -0.0449 0.0619 1.0000 Uiso R . . .
H2061 H 0.1120 -0.0032 -0.0658 0.0608 1.0000 Uiso R . . .
H2071 H 0.1685 0.0128 -0.0387 0.0543 1.0000 Uiso R . . .
H2091 H 0.0767 0.1862 0.0255 0.0755 1.0000 Uiso R . . .
H2101 H 0.0245 0.0954 0.0157 0.1278 1.0000 Uiso R . . .
H2102 H 0.0556 0.0179 0.0247 0.1267 1.0000 Uiso R . . .
H2103 H 0.0362 0.0345 -0.0101 0.1278 1.0000 Uiso R . . .
H2111 H 0.0297 0.2645 -0.0063 0.1345 1.0000 Uiso R . . .
H2112 H 0.0634 0.2926 -0.0175 0.1343 1.0000 Uiso R . . .
H2113 H 0.0377 0.2091 -0.0347 0.1347 1.0000 Uiso R . . .
H2121 H 0.1967 0.1508 0.0302 0.0517 1.0000 Uiso R . . .
H2131 H 0.2350 0.0126 0.0377 0.1198 1.0000 Uiso R . . .
H2132 H 0.2113 -0.0444 0.0103 0.1195 1.0000 Uiso R . . .
H2133 H 0.1986 -0.0252 0.0407 0.1199 1.0000 Uiso R . . .
H2141 H 0.2421 0.1599 0.0064 0.0987 1.0000 Uiso R . . .
H2142 H 0.2184 0.1083 -0.0234 0.0987 1.0000 Uiso R . . .
H2143 H 0.2083 0.2178 -0.0123 0.0987 1.0000 Uiso R . . .
H2171 H 0.1986 0.4107 0.1704 0.0590 1.0000 Uiso R . . .
H2181 H 0.2523 0.4623 0.1647 0.0626 1.0000 Uiso R . . .
H2191 H 0.2677 0.4360 0.1194 0.0541 1.0000 Uiso R . . .
H2211 H 0.1355 0.2674 0.1179 0.0642 1.0000 Uiso R . . .
H2221 H 0.1251 0.2759 0.1675 0.1070 0.4000 Uiso R . 4 2
H2222 H 0.1488 0.3716 0.1755 0.1066 0.4000 Uiso R . 4 2
H2223 H 0.1654 0.2626 0.1763 0.1069 0.4000 Uiso R . 4 2
H2231 H 0.0991 0.3891 0.1204 0.1001 0.4000 Uiso R . 4 2
H2232 H 0.1295 0.4663 0.1274 0.0998 0.4000 Uiso R . 4 2
H2233 H 0.1214 0.4070 0.0967 0.0999 0.4000 Uiso R . 4 2
H2241 H 0.2157 0.3257 0.0528 0.0479 1.0000 Uiso R . . .
H2251 H 0.2665 0.2283 0.0555 0.0807 1.0000 Uiso R . . .
H2252 H 0.2787 0.2608 0.0902 0.0806 1.0000 Uiso R . . .
H2253 H 0.2460 0.1915 0.0798 0.0805 1.0000 Uiso R . . .
H2261 H 0.2611 0.4102 0.0387 0.0981 1.0000 Uiso R . . .
H2262 H 0.2753 0.4463 0.0721 0.0991 1.0000 Uiso R . . .
H2263 H 0.2399 0.4882 0.0535 0.0992 1.0000 Uiso R . . .
H2271 H 0.0505 -0.1237 0.1281 0.0568 1.0000 Uiso R . . .
H2281 H 0.0806 -0.2614 0.1074 0.0518 1.0000 Uiso R . . .
H2311 H 0.0382 0.2677 0.1351 0.0761 1.0000 Uiso R . . .
H2321 H 0.0557 0.2542 0.1873 0.0820 1.0000 Uiso R . . .
H2331 H 0.0901 0.1205 0.2093 0.0812 1.0000 Uiso R . . .
H2351 H 0.0625 0.1055 0.0813 0.0644 1.0000 Uiso R . . .
H2361 H 0.0331 0.2437 0.0553 0.1022 1.0000 Uiso R . . .
H2362 H 0.0624 0.2831 0.0816 0.1017 1.0000 Uiso R . . .
H2363 H 0.0245 0.2851 0.0853 0.1012 1.0000 Uiso R . . .
H2371 H 0.0015 0.0843 0.0606 0.1077 1.0000 Uiso R . . .
H2372 H -0.0041 0.1078 0.0933 0.1074 1.0000 Uiso R . . .
H2373 H 0.0158 0.0097 0.0880 0.1079 1.0000 Uiso R . . .
H2381 H 0.1192 -0.0815 0.1693 0.0817 1.0000 Uiso R . . .
H2391 H 0.1653 -0.0545 0.2112 0.1739 1.0000 Uiso R . . .
H2392 H 0.1478 0.0427 0.2199 0.1736 1.0000 Uiso R . . .
H2393 H 0.1616 0.0406 0.1900 0.1738 1.0000 Uiso R . . .
H2401 H 0.1130 -0.1571 0.2143 0.1686 1.0000 Uiso R . . .
H2402 H 0.0934 -0.0604 0.2217 0.1689 1.0000 Uiso R . . .
H2403 H 0.0766 -0.1286 0.1934 0.1689 1.0000 Uiso R . . .
H2431 H 0.1650 -0.3117 0.0358 0.0744 1.0000 Uiso R . . .
H2441 H 0.2027 -0.4001 0.0730 0.0833 1.0000 Uiso R . . .
H2451 H 0.2034 -0.3727 0.1231 0.0732 1.0000 Uiso R . . .
H2471 H 0.1104 -0.1136 0.0450 0.0690 1.0000 Uiso R . . .
H2481 H 0.1086 -0.1312 -0.0053 0.1047 1.0000 Uiso R . . .
H2482 H 0.1264 -0.2376 -0.0017 0.1041 1.0000 Uiso R . . .
H2483 H 0.1478 -0.1392 0.0111 0.1046 1.0000 Uiso R . . .
H2491 H 0.0634 -0.2079 0.0155 0.1418 1.0000 Uiso R . . .
H2492 H 0.0821 -0.3092 0.0262 0.1415 1.0000 Uiso R . . .
H2493 H 0.0699 -0.2383 0.0490 0.1414 1.0000 Uiso R . . .
H2501 H 0.1561 -0.1852 0.1527 0.0592 1.0000 Uiso R . . .
H2511 H 0.2014 -0.2305 0.1907 0.0918 1.0000 Uiso R . . .
H2512 H 0.2120 -0.3180 0.1709 0.0919 1.0000 Uiso R . . .
H2513 H 0.2161 -0.2029 0.1623 0.0918 1.0000 Uiso R . . .
H2521 H 0.1445 -0.3131 0.1838 0.1024 1.0000 Uiso R . . .
H2522 H 0.1547 -0.3959 0.1626 0.1023 1.0000 Uiso R . . .
H2523 H 0.1216 -0.3299 0.1512 0.1028 1.0000 Uiso R . . .
H2531 H 0.4525 0.0384 0.0873 0.0450 1.0000 Uiso R . . .
H2541 H 0.4224 -0.1157 0.0675 0.0468 1.0000 Uiso R . . .
H2571 H 0.4773 0.2836 0.1816 0.0560 1.0000 Uiso R . . .
H2581 H 0.4542 0.4149 0.1512 0.0557 1.0000 Uiso R . . .
H2591 H 0.4145 0.3876 0.1056 0.0532 1.0000 Uiso R . . .
H2611 H 0.4561 0.0228 0.1688 0.0512 1.0000 Uiso R . . .
H2621 H 0.5157 0.0026 0.1762 0.0988 1.0000 Uiso R . . .
H2622 H 0.5194 0.1187 0.1688 0.0989 1.0000 Uiso R . . .
H2623 H 0.5007 0.0439 0.1436 0.0993 1.0000 Uiso R . . .
H2631 H 0.4880 0.0414 0.2187 0.0980 1.0000 Uiso R . . .
H2632 H 0.4925 0.1568 0.2126 0.0985 1.0000 Uiso R . . .
H2633 H 0.4565 0.1160 0.2137 0.0980 1.0000 Uiso R . . .
H2641 H 0.3821 0.1463 0.0765 0.0580 1.0000 Uiso R . . .
H2651 H 0.3375 0.2640 0.0592 0.1016 1.0000 Uiso R . . .
H2652 H 0.3593 0.3499 0.0790 0.1018 1.0000 Uiso R . . .
H2653 H 0.3446 0.2605 0.0948 0.1018 1.0000 Uiso R . . .
H2661 H 0.3854 0.2367 0.0326 0.0986 1.0000 Uiso R . . .
H2662 H 0.4230 0.2074 0.0512 0.0983 1.0000 Uiso R . . .
H2663 H 0.4088 0.3190 0.0526 0.0985 1.0000 Uiso R . . .
H2691 H 0.2928 -0.1772 0.0317 0.0571 1.0000 Uiso R . . .
H2701 H 0.2878 -0.3282 0.0557 0.0650 1.0000 Uiso R . . .
H2711 H 0.3299 -0.3814 0.0966 0.0590 1.0000 Uiso R . . .
H2731 H 0.3588 0.0083 0.0568 0.0506 1.0000 Uiso R . . .
H2741 H 0.3122 0.0926 0.0256 0.0854 1.0000 Uiso R . . .
H2742 H 0.2999 0.0437 0.0530 0.0854 1.0000 Uiso R . . .
H2743 H 0.2910 -0.0103 0.0212 0.0854 1.0000 Uiso R . . .
H2751 H 0.3587 0.0110 0.0052 0.0880 1.0000 Uiso R . . .
H2752 H 0.3747 -0.0918 0.0184 0.0872 1.0000 Uiso R . . .
H2753 H 0.3370 -0.0901 -0.0006 0.0882 1.0000 Uiso R . . .
H2761 H 0.3956 -0.2421 0.1408 0.0564 1.0000 Uiso R . . .
H2771 H 0.3993 -0.4075 0.1585 0.1122 1.0000 Uiso R . . .
H2772 H 0.3772 -0.4474 0.1265 0.1128 1.0000 Uiso R . . .
H2773 H 0.3595 -0.3807 0.1476 0.1125 1.0000 Uiso R . . .
H2781 H 0.4403 -0.3455 0.1314 0.0891 1.0000 Uiso R . . .
H2782 H 0.4313 -0.2586 0.1075 0.0892 1.0000 Uiso R . . .
H2783 H 0.4187 -0.3693 0.0986 0.0896 1.0000 Uiso R . . .
H2791 H 0.3688 0.0531 0.2700 0.0481 1.0000 Uiso R . . .
H2801 H 0.3953 -0.1170 0.2690 0.0492 1.0000 Uiso R . . .
H2831 H 0.3222 0.3695 0.2004 0.0695 1.0000 Uiso R . . .
H2841 H 0.2740 0.3515 0.2195 0.0706 1.0000 Uiso R . . .
H2851 H 0.2598 0.1960 0.2366 0.0569 1.0000 Uiso R . . .
H2871 H 0.3786 0.1708 0.1896 0.0590 1.0000 Uiso R . . .
H2881 H 0.3847 0.3027 0.1583 0.1266 1.0000 Uiso R . . .
H2882 H 0.3638 0.3794 0.1746 0.1271 1.0000 Uiso R . . .
H2883 H 0.3445 0.2904 0.1531 0.1268 1.0000 Uiso R . . .
H2891 H 0.4220 0.2847 0.2120 0.1106 1.0000 Uiso R . . .
H2892 H 0.4069 0.2278 0.2378 0.1110 1.0000 Uiso R . . .
H2893 H 0.3958 0.3422 0.2278 0.1106 1.0000 Uiso R . . .
H2901 H 0.3074 -0.0351 0.2372 0.0464 1.0000 Uiso R . . .
H2911 H 0.2773 -0.0528 0.2757 0.0885 1.0000 Uiso R . . .
H2912 H 0.3039 0.0370 0.2844 0.0888 1.0000 Uiso R . . .
H2913 H 0.2648 0.0604 0.2719 0.0887 1.0000 Uiso R . . .
H2921 H 0.2505 -0.0900 0.2199 0.0926 1.0000 Uiso R . . .
H2922 H 0.2618 -0.0247 0.1952 0.0925 1.0000 Uiso R . . .
H2923 H 0.2379 0.0244 0.2140 0.0927 1.0000 Uiso R . . .
H2951 H 0.4528 -0.3649 0.2224 0.0675 1.0000 Uiso R . . .
H2961 H 0.4109 -0.4861 0.2220 0.0726 1.0000 Uiso R . . .
H2971 H 0.3532 -0.4376 0.2150 0.0705 1.0000 Uiso R . . .
H2991 H 0.4400 -0.0971 0.2163 0.0516 1.0000 Uiso R . . .
H3001 H 0.4926 -0.1125 0.2533 0.0951 1.0000 Uiso R . . .
H3002 H 0.4850 -0.2272 0.2584 0.0957 1.0000 Uiso R . . .
H3003 H 0.4618 -0.1416 0.2674 0.0953 1.0000 Uiso R . . .
H3011 H 0.4891 -0.1369 0.1979 0.0859 1.0000 Uiso R . . .
H3012 H 0.4823 -0.2550 0.2004 0.0863 1.0000 Uiso R . . .
H3013 H 0.4566 -0.1877 0.1765 0.0863 1.0000 Uiso R . . .
H3021 H 0.3232 -0.1813 0.2113 0.0806 1.0000 Uiso R . . .
H3031 H 0.2819 -0.2471 0.1737 0.1678 1.0000 Uiso R . . .
H3032 H 0.2977 -0.3591 0.1812 0.1674 1.0000 Uiso R . . .
H3033 H 0.3167 -0.2763 0.1638 0.1681 1.0000 Uiso R . . .
H3041 H 0.2848 -0.2647 0.2321 0.1508 1.0000 Uiso R . . .
H3042 H 0.3223 -0.2646 0.2546 0.1494 1.0000 Uiso R . . .
H3043 H 0.3076 -0.3657 0.2350 0.1507 1.0000 Uiso R . . .
H3051 H 0.2084 0.0189 0.1505 0.0567 1.0000 Uiso R . . .
H3052 H 0.2077 -0.0749 0.1302 0.0571 1.0000 Uiso R . . .
H3081 H 0.3054 0.1189 0.1241 0.0712 1.0000 Uiso R . . .
H3082 H 0.3041 0.0315 0.1011 0.0711 1.0000 Uiso R . . .
H3091 H 0.2691 0.1666 0.1544 0.0622 0.6000 Uiso R . 5 1
H3092 H 0.2369 0.1378 0.1664 0.0621 0.6000 Uiso R . 5 1
H3093 H 0.2323 0.1943 0.1358 0.0619 0.6000 Uiso R . 5 1
H3101 H 0.2889 -0.1359 0.1170 0.0802 0.6000 Uiso R . 5 1
H3102 H 0.2491 -0.1351 0.1098 0.0801 0.6000 Uiso R . 5 1
H3103 H 0.2687 -0.0907 0.0866 0.0805 0.6000 Uiso R . 5 1
H3111 H 0.9770 0.9809 0.3004 0.1758 0.5000 Uiso R . . .
H3112 H 1.0141 0.9672 0.2939 0.1760 0.5000 Uiso R . . .
H3113 H 0.9938 1.0692 0.2856 0.1759 0.5000 Uiso R . . .
H3121 H 0.9752 0.8833 0.2583 0.1387 0.5000 Uiso R . . .
H3122 H 0.9529 0.9829 0.2512 0.1388 0.5000 Uiso R . . .
H3131 H 1.0138 0.9353 0.2354 0.1308 0.5000 Uiso R . . .
H3132 H 0.9965 1.0434 0.2287 0.1311 0.5000 Uiso R . . .
H3141 H 0.9746 0.8639 0.2007 0.1232 0.5000 Uiso R . . .
H3142 H 0.9513 0.9607 0.1943 0.1227 0.5000 Uiso R . . .
H3151 H 1.0106 0.9269 0.1747 0.1277 0.5000 Uiso R . . .
H3152 H 0.9911 1.0303 0.1702 0.1281 0.5000 Uiso R . . .
H3161 H 0.9709 0.9612 0.1255 0.1778 0.5000 Uiso R . . .
H3162 H 0.9713 0.8520 0.1390 0.1778 0.5000 Uiso R . . .
H3163 H 0.9430 0.9296 0.1421 0.1778 0.5000 Uiso R . . .
H6411 H 0.6142 0.3303 0.0550 0.1107 0.5000 Uiso R . 6 2
H6511 H 0.6490 0.1921 0.0645 0.1778 0.5000 Uiso R . 6 2
H6512 H 0.6295 0.2127 0.0971 0.1770 0.5000 Uiso R . 6 2
H6513 H 0.6133 0.1185 0.0688 0.1782 0.5000 Uiso R . 6 2
H6611 H 0.6113 0.2242 0.0146 0.1811 0.5000 Uiso R . 6 2
H6612 H 0.5714 0.2337 0.0141 0.1810 0.5000 Uiso R . 6 2
H6613 H 0.5925 0.1373 0.0294 0.1810 0.5000 Uiso R . 6 2
H7711 H 0.6449 0.8127 0.1054 0.1263 0.5000 Uiso R . 1 2
H7712 H 0.6718 0.8454 0.0868 0.1258 0.5000 Uiso R . 1 2
H7713 H 0.6686 0.7288 0.0953 0.1260 0.5000 Uiso R . 1 2
H7811 H 0.6049 0.9178 0.0607 0.1260 0.5000 Uiso R . 1 2
H7812 H 0.6337 0.9230 0.0410 0.1261 0.5000 Uiso R . 1 2
H7813 H 0.5966 0.8687 0.0272 0.1256 0.5000 Uiso R . 1 2
H9111 H 0.5579 0.2362 0.1433 0.1089 0.5000 Uiso R . 2 2
H9112 H 0.5932 0.1861 0.1403 0.1092 0.5000 Uiso R . 2 2
H9113 H 0.5812 0.1778 0.1714 0.1089 0.5000 Uiso R . 2 2
H9211 H 0.5550 0.3652 0.1774 0.1028 0.5000 Uiso R . 2 2
H9212 H 0.5877 0.4245 0.1957 0.1027 0.5000 Uiso R . 2 2
H9213 H 0.5817 0.3104 0.2046 0.1028 0.5000 Uiso R . 2 2
H9601 H 0.7391 0.7418 0.1700 0.1099 0.5000 Uiso R . 3 2
H9602 H 0.7311 0.8589 0.1728 0.1099 0.5000 Uiso R . 3 2
H9603 H 0.7135 0.7989 0.1431 0.1099 0.5000 Uiso R . 3 2
H9604 H 0.7235 0.7581 0.2218 0.1069 0.5000 Uiso R . 3 2
H9605 H 0.7047 0.8638 0.2156 0.1069 0.5000 Uiso R . 3 2
H9606 H 0.6846 0.7677 0.2226 0.1067 0.5000 Uiso R . 3 2
H9607 H 0.1297 0.2100 0.1614 0.0986 0.6000 Uiso R . 4 1
H9608 H 0.1645 0.2625 0.1782 0.0988 0.6000 Uiso R . 4 1
H9609 H 0.1653 0.1772 0.1541 0.0991 0.6000 Uiso R . 4 1
H9610 H 0.1028 0.3693 0.1453 0.1239 0.6000 Uiso R . 4 1
H9611 H 0.1366 0.4248 0.1633 0.1238 0.6000 Uiso R . 4 1
H9612 H 0.1206 0.4527 0.1286 0.1238 0.6000 Uiso R . 4 1
H9613 H 0.2504 -0.0967 0.0869 0.0752 0.4000 Uiso R . 5 2
H9614 H 0.2543 -0.1602 0.1166 0.0750 0.4000 Uiso R . 5 2
H9615 H 0.2174 -0.1292 0.0974 0.0751 0.4000 Uiso R . 5 2
H9616 H 0.2482 0.1766 0.1427 0.0600 0.4000 Uiso R . 5 2
H9617 H 0.2799 0.1372 0.1675 0.0603 0.4000 Uiso R . 5 2
H9618 H 0.2855 0.1979 0.1389 0.0598 0.4000 Uiso R . 5 2

loop_
_atom_site_aniso_label
_atom_site_aniso_U_11
_atom_site_aniso_U_22
_atom_site_aniso_U_33
_atom_site_aniso_U_23
_atom_site_aniso_U_13
_atom_site_aniso_U_12
In1 0.02294(6) 0.02828(7) 0.02345(6) -0.00357(5) 0.00475(5) -0.00229(5)
In2 0.02213(6) 0.02834(7) 0.02694(6) -0.00173(5) 0.00604(5) 0.00065(5)
In201 0.02208(6) 0.02860(7) 0.02873(7) -0.00185(5) 0.00856(5) 0.00010(5)
In202 0.02122(6) 0.02718(6) 0.02328(6) 0.00120(5) 0.00778(5) 0.00225(5)
B1 0.0239(10) 0.0262(11) 0.0236(10) -0.0001(8) 0.0041(8) 0.0004(8)
B2 0.0211(10) 0.0252(10) 0.0291(11) -0.0013(9) 0.0041(8) -0.0018(8)
B3 0.0210(10) 0.0375(12) 0.0267(11) -0.0061(9) 0.0078(8) -0.0005(9)
B4 0.0310(12) 0.0296(12) 0.0292(11) -0.0021(9) 0.0088(9) -0.0021(9)
B201 0.0273(11) 0.0287(11) 0.0296(11) -0.0015(9) 0.0062(9) 0.0046(9)
B202 0.0213(10) 0.0356(12) 0.0360(12) 0.0005(10) 0.0105(9) -0.0002(9)
B203 0.0189(10) 0.0347(12) 0.0249(10) 0.0008(9) 0.0073(8) 0.0018(8)
B204 0.0251(11) 0.0349(12) 0.0262(11) 0.0033(9) 0.0091(8) 0.0022(9)
N1 0.0318(9) 0.0270(8) 0.0238(8) -0.0004(7) 0.0075(7) -0.0016(7)
N2 0.0266(8) 0.0261(8) 0.0241(8) 0.0010(6) 0.0068(6) 0.0025(6)
N3 0.0239(8) 0.0365(10) 0.0306(9) 0.0042(7) 0.0003(7) -0.0024(7)
N4 0.0291(9) 0.0307(9) 0.0308(9) 0.0021(7) 0.0020(7) -0.0042(7)
N5 0.0237(8) 0.0450(11) 0.0360(9) -0.0066(8) 0.0117(7) -0.0049(8)
N6 0.0210(8) 0.0419(10) 0.0272(8) -0.0008(7) 0.0050(6) 0.0008(7)
N7 0.0483(11) 0.0297(9) 0.0323(9) -0.0008(7) 0.0144(8) 0.0025(8)
N8 0.0385(10) 0.0282(9) 0.0365(10) -0.0032(7) 0.0127(8) -0.0002(7)
N201 0.0344(9) 0.0279(9) 0.0315(9) -0.0033(7) 0.0025(7) 0.0065(7)
N202 0.0320(9) 0.0280(9) 0.0277(8) -0.0020(7) 0.0041(7) 0.0027(7)
N203 0.0295(9) 0.0432(11) 0.0461(11) -0.0073(9) 0.0174(8) -0.0023(8)
N204 0.0284(9) 0.0344(10) 0.0391(10) -0.0018(8) 0.0138(7) -0.0049(7)
N205 0.0242(8) 0.0393(10) 0.0319(9) -0.0042(8) 0.0106(7) -0.0026(7)
N206 0.0225(8) 0.0382(10) 0.0309(9) -0.0066(7) 0.0091(7) -0.0009(7)
N207 0.0294(9) 0.0361(10) 0.0276(8) -0.0007(7) 0.0092(7) 0.0023(7)
N208 0.0304(9) 0.0418(10) 0.0273(9) 0.0042(8) 0.0077(7) 0.0076(8)
C1 0.0389(11) 0.0249(10) 0.0315(10) -0.0026(8) 0.0088(9) 0.0018(8)
C2 0.0346(11) 0.0274(10) 0.0299(10) -0.0006(8) 0.0104(8) 0.0044(8)
C3 0.0378(11) 0.0248(10) 0.0286(10) -0.0009(8) 0.0105(8) -0.0047(8)
C4 0.0460(13) 0.0370(12) 0.0296(11) 0.0007(9) 0.0094(9) -0.0152(10)
C5 0.0621(17) 0.0696(18) 0.0311(12) 0.0005(12) 0.0153(11) -0.0303(14)
C6 0.0592(17) 0.0704(19) 0.0476(15) -0.0014(14) 0.0237(13) -0.0332(15)
C7 0.0430(13) 0.0518(15) 0.0450(14) -0.0070(12) 0.0108(11) -0.0202(11)
C8 0.0363(11) 0.0349(11) 0.0323(11) -0.0053(9) 0.0081(9) -0.0056(9)
C9 0.0491(14) 0.0503(14) 0.0248(10) 0.0019(10) 0.0043(9) -0.0197(11)
C10 0.069(2) 0.092(2) 0.0457(16) -0.0254(16) 0.0150(14) -0.0372(18)
C11 0.0594(18) 0.064(2) 0.069(2) 0.0219(16) -0.0075(15) -0.0158(15)
C12 0.0343(11) 0.0454(13) 0.0320(11) -0.0059(10) 0.0043(9) 0.0006(10)
C13 0.0498(16) 0.074(2) 0.0439(14) 0.0040(14) 0.0089(12) 0.0175(14)
C14 0.086(2) 0.0617(19) 0.0429(15) -0.0176(14) -0.0003(15) -0.0071(17)
C15 0.0330(10) 0.0250(9) 0.0235(9) 0.0022(7) 0.0095(8) 0.0033(8)
C16 0.0301(11) 0.0353(11) 0.0353(11) 0.0046(9) 0.0107(9) 0.0021(8)
C17 0.0377(12) 0.0407(13) 0.0419(13) 0.0064(10) 0.0161(10) -0.0027(10)
C18 0.0550(14) 0.0315(11) 0.0334(11) 0.0078(9) 0.0153(10) 0.0021(10)
C19 0.0465(13) 0.0315(11) 0.0272(10) 0.0020(8) 0.0061(9) 0.0060(9)
C20 0.0350(11) 0.0293(10) 0.0266(10) -0.0010(8) 0.0075(8) 0.0039(8)
C21 0.0257(11) 0.0537(15) 0.0460(13) 0.0130(11) 0.0086(9) 0.0036(10)
C22 0.0451(15) 0.077(2) 0.0634(18) 0.0184(16) -0.0075(13) -0.0192(15)
C23 0.0482(17) 0.090(2) 0.071(2) 0.0189(18) 0.0183(15) 0.0312(17)
C24 0.0340(11) 0.0483(13) 0.0289(11) 0.0029(10) 0.0027(9) 0.0034(10)
C25 0.0446(17) 0.074(2) 0.119(3) -0.007(2) 0.0241(18) 0.0148(16)
C26 0.0547(18) 0.092(2) 0.0511(17) -0.0163(17) 0.0095(13) -0.0259(17)
C27 0.0265(10) 0.0491(14) 0.0396(12) 0.0057(10) -0.0035(9) -0.0118(10)
C28 0.0340(12) 0.0420(13) 0.0452(13) 0.0025(10) 0.0021(10) -0.0154(10)
C29 0.0211(9) 0.0404(12) 0.0295(10) 0.0055(9) -0.0019(8) -0.0017(8)
C30 0.0250(10) 0.0464(13) 0.0327(11) 0.0084(10) 0.0009(8) 0.0057(9)
C31 0.0366(12) 0.0470(14) 0.0380(12) 0.0087(10) 0.0029(9) 0.0114(10)
C32 0.0392(13) 0.0501(14) 0.0365(12) 0.0144(11) -0.0004(10) 0.0034(11)
C33 0.0381(12) 0.0483(14) 0.0283(11) 0.0054(10) 0.0006(9) -0.0030(10)
C34 0.0290(10) 0.0408(12) 0.0285(10) 0.0011(9) -0.0023(8) -0.0043(9)
C35 0.0334(12) 0.0549(15) 0.0365(12) 0.0100(11) 0.0081(9) 0.0142(10)
C36 0.0575(16) 0.0573(17) 0.0412(14) 0.0022(12) 0.0107(12) 0.0148(13)
C37 0.0372(14) 0.095(2) 0.0491(15) 0.0065(16) 0.0127(12) 0.0100(14)
C38 0.0525(14) 0.0411(13) 0.0326(11) -0.0030(10) 0.0025(10) 0.0005(11)
C39 0.0609(19) 0.067(2) 0.101(3) -0.034(2) 0.0289(18) -0.0023(16)
C40 0.081(2) 0.070(2) 0.074(2) -0.0299(18) 0.0061(18) -0.0203(19)
C41 0.0368(12) 0.0263(10) 0.0396(12) 0.0030(9) 0.0024(9) -0.0050(9)
C42 0.0492(14) 0.0289(11) 0.0433(13) 0.0008(10) 0.0088(11) -0.0020(10)
C43 0.0592(17) 0.0322(12) 0.0641(17) 0.0045(12) 0.0184(13) 0.0063(11)
C44 0.0603(17) 0.0318(13) 0.0689(19) 0.0112(12) 0.0048(14) 0.0107(12)
C45 0.0739(19) 0.0339(13) 0.0455(14) 0.0110(11) 0.0008(13) 0.0058(12)
C46 0.0568(15) 0.0286(11) 0.0405(13) 0.0043(10) 0.0072(11) -0.0009(10)
C47 0.0743(19) 0.0422(14) 0.0472(15) 0.0009(12) 0.0201(14) 0.0124(13)
C48 0.111(3) 0.117(3) 0.055(2) -0.021(2) 0.043(2) -0.034(3)
C49 0.095(3) 0.091(3) 0.058(2) -0.0017(19) -0.0126(19) -0.007(2)
C50 0.084(2) 0.0384(14) 0.0387(13) 0.0083(11) 0.0182(13) 0.0078(13)
C51 0.140(4) 0.0543(19) 0.0445(17) 0.0007(14) 0.0127(19) 0.018(2)
C52 0.094(3) 0.080(2) 0.073(2) 0.0165(19) 0.042(2) 0.016(2)
C53 0.0215(10) 0.0684(17) 0.0369(12) -0.0123(12) 0.0023(9) -0.0026(10)
C54 0.0276(11) 0.0630(16) 0.0291(11) -0.0023(10) 0.0033(8) 0.0062(10)
C55 0.0290(11) 0.0518(14) 0.0554(14) -0.0138(11) 0.0185(10) -0.0137(10)
C56 0.0259(10) 0.0607(14) 0.0354(11) -0.0071(10) 0.0083(8) -0.0091(10)
C57 0.0373(12) 0.0728(17) 0.0489(14) -0.0079(13) 0.0170(10) -0.0206(12)
C58 0.0610(16) 0.0631(17) 0.0750(18) -0.0169(15) 0.0287(14) -0.0337(14)
C59 0.0784(19) 0.0553(17) 0.120(2) -0.0204(17) 0.0544(18) -0.0252(15)
C60 0.0664(16) 0.0518(15) 0.120(2) -0.0176(16) 0.0572(16) -0.0163(13)
C61 0.0315(12) 0.0678(17) 0.0490(14) 0.0008(13) 0.0206(10) -0.0001(11)
C62 0.0659(18) 0.071(2) 0.0511(16) -0.0102(14) 0.0293(14) -0.0165(15)
C63 0.0431(16) 0.106(3) 0.072(2) 0.003(2) 0.0141(15) 0.0187(17)
C64 0.073(3) 0.052(3) 0.108(3) -0.028(3) 0.049(3) -0.008(2)
C65 0.069(4) 0.056(3) 0.114(5) -0.016(3) 0.045(4) 0.010(3)
C66 0.083(4) 0.063(3) 0.093(4) -0.026(3) 0.051(3) -0.008(3)
C67 0.0280(10) 0.0441(12) 0.0246(9) 0.0076(9) 0.0062(8) 0.0020(9)
C68 0.0290(11) 0.0526(14) 0.0310(11) 0.0079(10) 0.0089(8) 0.0084(10)
C69 0.0386(13) 0.0640(17) 0.0434(13) 0.0157(12) 0.0207(11) 0.0098(12)
C70 0.0414(14) 0.075(2) 0.0544(16) 0.0202(15) 0.0195(12) -0.0064(13)
C71 0.0505(15) 0.0567(17) 0.0478(15) 0.0114(13) 0.0107(12) -0.0158(13)
C72 0.0448(13) 0.0454(13) 0.0289(11) 0.0078(10) 0.0086(9) -0.0052(10)
C73 0.0387(12) 0.0541(15) 0.0359(12) -0.0007(11) 0.0137(10) 0.0098(11)
C74 0.0580(16) 0.0597(17) 0.0396(13) -0.0047(12) 0.0091(12) 0.0188(13)
C75 0.0537(16) 0.078(2) 0.0405(14) -0.0075(14) 0.0019(12) 0.0171(15)
C76 0.0821(19) 0.0489(14) 0.0477(14) -0.0042(12) 0.0307(13) -0.0129(13)
C77 0.092(4) 0.048(3) 0.051(3) -0.012(2) 0.021(3) -0.025(3)
C78 0.066(3) 0.035(2) 0.050(3) -0.002(2) 0.032(2) 0.004(2)
C79 0.0618(16) 0.0419(13) 0.0352(12) -0.0032(10) 0.0226(11) 0.0040(11)
C80 0.0538(15) 0.0383(13) 0.0425(13) -0.0067(10) 0.0231(11) 0.0047(11)
C81 0.0466(13) 0.0354(11) 0.0254(10) -0.0006(9) 0.0129(9) 0.0044(10)
C82 0.0470(13) 0.0526(14) 0.0229(10) 0.0018(10) 0.0113(9) -0.0013(11)
C83 0.0462(14) 0.0685(18) 0.0324(12) 0.0076(12) 0.0134(10) 0.0124(13)
C84 0.0676(18) 0.0473(15) 0.0370(13) 0.0039(11) 0.0147(12) 0.0222(13)
C85 0.0718(18) 0.0328(12) 0.0426(14) 0.0006(11) 0.0054(13) 0.0054(12)
C86 0.0510(14) 0.0381(12) 0.0436(13) 0.0047(10) 0.0050(11) 0.0032(10)
C87 0.0576(16) 0.0695(19) 0.0350(13) -0.0023(13) 0.0064(12) -0.0117(14)
C88 0.099(3) 0.160(5) 0.084(3) -0.065(3) 0.058(2) -0.074(3)
C89 0.074(2) 0.093(3) 0.0476(16) -0.0269(17) 0.0172(15) -0.0084(19)
C90 0.0540(14) 0.0494(14) 0.0764(17) 0.0190(13) -0.0051(13) -0.0034(12)
C91 0.061(4) 0.051(3) 0.087(4) 0.023(3) -0.006(3) -0.017(3)
C92 0.047(4) 0.064(4) 0.092(4) 0.020(3) 0.017(3) -0.009(3)
C93 0.0466(13) 0.0248(10) 0.0428(12) -0.0050(9) 0.0141(10) 0.0008(9)
C94 0.0557(15) 0.0315(12) 0.0434(13) -0.0039(10) 0.0129(11) 0.0057(10)
C95 0.078(2) 0.0334(13) 0.0576(17) -0.0012(12) 0.0073(15) 0.0101(13)
C96 0.101(3) 0.0269(13) 0.072(2) 0.0000(13) 0.0225(19) -0.0049(15)
C97 0.078(2) 0.0377(14) 0.071(2) -0.0092(14) 0.0183(16) -0.0189(14)
C98 0.0573(15) 0.0332(12) 0.0564(15) -0.0090(11) 0.0141(12) -0.0084(11)
C99 0.0467(14) 0.0414(13) 0.0485(14) -0.0068(11) 0.0076(11) 0.0061(11)
C100 0.082(3) 0.082(3) 0.066(2) 0.0072(19) -0.0077(18) -0.009(2)
C101 0.065(2) 0.115(3) 0.088(3) -0.053(2) 0.0336(19) -0.017(2)
C102 0.0497(14) 0.0505(15) 0.0800(18) -0.0101(13) 0.0084(13) -0.0123(12)
C103 0.053(3) 0.068(4) 0.093(4) -0.017(3) 0.015(3) -0.008(3)
C104 0.061(4) 0.066(4) 0.084(4) -0.009(3) 0.003(3) -0.012(3)
C105 0.0292(11) 0.0808(18) 0.0608(15) -0.0389(14) 0.0104(11) 0.0015(12)
C106 0.0347(12) 0.0763(17) 0.0633(15) -0.0314(14) 0.0123(11) 0.0118(12)
C107 0.0272(11) 0.0728(16) 0.0438(12) -0.0238(12) 0.0038(9) 0.0141(11)
C108 0.0256(10) 0.0810(17) 0.0405(12) -0.0160(12) 0.0048(9) 0.0146(11)
C109 0.074(2) 0.079(2) 0.092(2) -0.0113(19) 0.0296(18) 0.0107(18)
C110 0.0615(17) 0.0748(19) 0.0455(14) -0.0169(14) 0.0116(13) 0.0148(15)
C201 0.0473(13) 0.0306(11) 0.0316(11) 0.0009(9) 0.0002(9) 0.0101(10)
C202 0.0448(13) 0.0290(11) 0.0350(11) -0.0008(9) 0.0024(9) 0.0063(9)
C203 0.0440(12) 0.0284(10) 0.0302(11) 0.0000(9) 0.0034(9) 0.0056(9)
C204 0.0412(13) 0.0457(14) 0.0450(13) -0.0095(11) 0.0005(10) 0.0055(10)
C205 0.0562(16) 0.0464(15) 0.0429(14) -0.0084(11) -0.0062(12) 0.0048(12)
C206 0.0774(19) 0.0344(13) 0.0368(13) -0.0059(10) 0.0040(12) 0.0096(12)
C207 0.0656(17) 0.0332(12) 0.0379(12) -0.0020(10) 0.0145(12) 0.0099(11)
C208 0.0524(14) 0.0282(11) 0.0340(11) 0.0018(9) 0.0110(10) 0.0062(10)
C209 0.0413(13) 0.0788(18) 0.0652(16) -0.0259(15) 0.0006(12) 0.0069(13)
C210 0.0561(18) 0.110(3) 0.094(2) -0.041(2) 0.0224(17) -0.0218(18)
C211 0.063(2) 0.107(3) 0.091(2) -0.016(2) -0.0023(18) 0.041(2)
C212 0.0459(14) 0.0451(14) 0.0454(13) -0.0021(11) 0.0171(11) 0.0060(11)
C213 0.0508(18) 0.066(2) 0.115(3) 0.028(2) 0.0035(19) 0.0093(16)
C214 0.0634(19) 0.075(2) 0.066(2) 0.0009(17) 0.0276(16) -0.0071(16)
C215 0.0357(11) 0.0284(10) 0.0307(10) 0.0007(8) 0.0030(8) -0.0013(8)
C216 0.0475(13) 0.0385(12) 0.0332(11) -0.0073(10) 0.0081(10) -0.0098(10)
C217 0.0666(17) 0.0474(15) 0.0314(12) -0.0074(11) 0.0067(11) -0.0157(13)
C218 0.0581(16) 0.0452(14) 0.0407(13) -0.0002(11) -0.0088(12) -0.0156(12)
C219 0.0400(13) 0.0412(13) 0.0484(14) 0.0093(11) -0.0013(11) -0.0100(10)
C220 0.0366(11) 0.0322(11) 0.0362(11) 0.0096(9) 0.0043(9) 0.0000(9)
C221 0.0546(15) 0.0603(16) 0.0503(15) -0.0220(13) 0.0226(12) -0.0152(13)
C222 0.075(5) 0.090(6) 0.060(4) -0.020(4) 0.040(4) -0.031(4)
C223 0.046(4) 0.073(5) 0.087(5) -0.033(4) 0.029(4) -0.014(3)
C224 0.0352(12) 0.0411(13) 0.0435(13) 0.0115(10) 0.0102(10) 0.0063(10)
C225 0.0573(16) 0.0468(15) 0.0585(17) 0.0123(13) 0.0166(13) 0.0170(13)
C226 0.081(2) 0.0509(17) 0.078(2) 0.0206(16) 0.0441(18) 0.0074(15)
C227 0.0333(12) 0.0541(15) 0.0603(16) -0.0013(13) 0.0231(11) -0.0110(11)
C228 0.0361(12) 0.0420(13) 0.0554(15) -0.0032(11) 0.0170(11) -0.0110(10)
C229 0.0312(11) 0.0567(15) 0.0551(14) -0.0150(12) 0.0261(10) -0.0033(10)
C230 0.0322(12) 0.0561(16) 0.0730(18) -0.0161(14) 0.0282(12) 0.0001(11)
C231 0.0457(15) 0.0673(19) 0.089(2) -0.0217(17) 0.0384(15) 0.0053(13)
C232 0.0545(17) 0.080(2) 0.086(2) -0.0329(18) 0.0456(16) -0.0041(15)
C233 0.0559(17) 0.096(2) 0.0631(18) -0.0259(18) 0.0375(15) -0.0106(17)
C234 0.0443(14) 0.078(2) 0.0552(16) -0.0160(14) 0.0298(12) -0.0025(13)
C235 0.0361(13) 0.0560(16) 0.0724(19) -0.0086(14) 0.0168(13) 0.0138(12)
C236 0.0568(18) 0.0591(19) 0.092(2) -0.0024(17) 0.0254(17) 0.0078(15)
C237 0.0497(17) 0.0607(19) 0.099(3) -0.0039(19) 0.0048(17) 0.0043(15)
C238 0.072(2) 0.095(3) 0.0447(16) -0.0056(16) 0.0270(15) 0.0128(19)
C239 0.077(3) 0.152(5) 0.106(4) -0.003(3) -0.007(3) 0.019(3)
C240 0.152(5) 0.125(4) 0.082(3) 0.031(3) 0.068(3) 0.031(4)
C241 0.0342(11) 0.0310(11) 0.0456(13) -0.0045(9) 0.0151(10) -0.0028(9)
C242 0.0556(15) 0.0352(12) 0.0491(14) -0.0062(11) 0.0215(12) -0.0008(11)
C243 0.079(2) 0.0539(17) 0.0614(18) -0.0132(14) 0.0335(16) 0.0088(15)
C244 0.080(2) 0.0493(17) 0.083(2) -0.0103(16) 0.0324(18) 0.0227(16)
C245 0.0652(19) 0.0418(15) 0.075(2) -0.0006(14) 0.0158(16) 0.0180(13)
C246 0.0463(14) 0.0302(11) 0.0532(15) -0.0014(10) 0.0127(11) -0.0025(10)
C247 0.078(2) 0.0541(17) 0.0410(14) -0.0068(13) 0.0154(14) 0.0096(15)
C248 0.119(3) 0.0466(17) 0.0498(17) -0.0029(14) 0.0296(18) -0.0007(18)
C249 0.071(2) 0.156(5) 0.052(2) 0.001(2) 0.0059(17) -0.008(3)
C250 0.0569(16) 0.0388(13) 0.0513(15) 0.0001(11) 0.0055(12) 0.0030(12)
C251 0.0621(18) 0.0516(17) 0.0614(18) 0.0111(14) -0.0022(14) -0.0058(14)
C252 0.0611(19) 0.085(2) 0.0585(18) 0.0130(17) 0.0106(15) -0.0129(17)
C253 0.0260(10) 0.0530(14) 0.0398(12) -0.0047(10) 0.0181(9) -0.0034(10)
C254 0.0279(11) 0.0550(14) 0.0378(12) -0.0123(11) 0.0165(9) 0.0006(10)
C255 0.0265(10) 0.0383(11) 0.0365(11) -0.0012(9) 0.0147(8) -0.0058(8)
C256 0.0299(11) 0.0447(13) 0.0416(12) -0.0064(10) 0.0121(9) -0.0098(9)
C257 0.0409(13) 0.0504(15) 0.0502(14) -0.0107(12) 0.0159(11) -0.0157(11)
C258 0.0505(15) 0.0386(13) 0.0595(16) -0.0076(12) 0.0293(12) -0.0168(11)
C259 0.0483(14) 0.0399(13) 0.0533(15) 0.0051(11) 0.0303(12) -0.0048(11)
C260 0.0370(12) 0.0433(13) 0.0396(12) 0.0028(10) 0.0194(10) -0.0058(10)
C261 0.0352(12) 0.0451(13) 0.0444(13) -0.0033(11) -0.0020(10) -0.0080(10)
C262 0.0473(16) 0.071(2) 0.079(2) 0.0032(17) 0.0134(15) 0.0094(15)
C263 0.077(2) 0.067(2) 0.0470(16) -0.0038(15) -0.0009(15) 0.0058(17)
C264 0.0530(15) 0.0486(15) 0.0416(13) 0.0087(11) 0.0069(11) -0.0041(12)
C265 0.0468(16) 0.101(3) 0.0572(18) 0.0206(18) 0.0132(14) 0.0034(17)
C266 0.073(2) 0.086(2) 0.0421(15) 0.0054(15) 0.0205(14) 0.0115(18)
C267 0.0256(10) 0.0386(12) 0.0317(10) -0.0112(9) 0.0105(8) 0.0002(8)
C268 0.0299(11) 0.0443(13) 0.0342(11) -0.0115(10) 0.0078(9) 0.0028(9)
C269 0.0332(12) 0.0608(17) 0.0453(14) -0.0160(12) 0.0015(10) -0.0050(11)
C270 0.0423(14) 0.0645(18) 0.0555(16) -0.0199(14) 0.0108(12) -0.0172(13)
C271 0.0559(16) 0.0447(14) 0.0503(15) -0.0133(12) 0.0218(12) -0.0130(12)
C272 0.0401(12) 0.0411(12) 0.0343(11) -0.0108(10) 0.0138(9) -0.0008(10)
C273 0.0400(12) 0.0479(14) 0.0349(12) -0.0066(10) 0.0047(10) 0.0042(11)
C274 0.0583(17) 0.073(2) 0.0389(14) 0.0022(13) 0.0081(12) 0.0258(15)
C275 0.0602(18) 0.0676(19) 0.0529(16) -0.0006(14) 0.0245(14) 0.0064(15)
C276 0.0590(16) 0.0458(14) 0.0370(13) -0.0050(11) 0.0091(11) 0.0080(12)
C277 0.094(3) 0.068(2) 0.069(2) 0.0208(18) 0.0298(19) 0.0125(19)
C278 0.0525(17) 0.0671(19) 0.0566(17) 0.0003(15) 0.0067(13) 0.0178(14)
C279 0.0383(12) 0.0574(15) 0.0244(10) -0.0019(10) 0.0063(9) 0.0056(11)
C280 0.0374(12) 0.0581(15) 0.0250(10) 0.0057(10) 0.0050(9) 0.0110(11)
C281 0.0373(11) 0.0364(11) 0.0297(10) -0.0006(9) 0.0166(9) 0.0058(9)
C282 0.0565(15) 0.0343(12) 0.0505(14) -0.0025(10) 0.0343(12) 0.0011(11)
C283 0.084(2) 0.0368(14) 0.0686(19) 0.0055(13) 0.0484(17) 0.0114(13)
C284 0.074(2) 0.0525(16) 0.0622(18) 0.0082(14) 0.0402(16) 0.0274(15)
C285 0.0445(14) 0.0626(17) 0.0432(13) 0.0092(12) 0.0266(11) 0.0165(12)
C286 0.0357(11) 0.0485(13) 0.0276(10) 0.0055(9) 0.0146(9) 0.0061(10)
C287 0.0584(16) 0.0383(13) 0.0599(16) -0.0082(12) 0.0388(13) -0.0086(11)
C288 0.074(2) 0.119(3) 0.072(2) 0.014(2) 0.0426(19) -0.014(2)
C289 0.061(2) 0.092(3) 0.077(2) -0.009(2) 0.0310(17) -0.0084(18)
C290 0.0329(11) 0.0533(14) 0.0298(11) 0.0074(10) 0.0113(9) -0.0027(10)
C291 0.074(2) 0.074(2) 0.0360(13) 0.0088(13) 0.0224(13) -0.0190(16)
C292 0.0608(18) 0.074(2) 0.0441(15) 0.0061(14) -0.0020(13) -0.0172(16)
C293 0.0400(12) 0.0394(12) 0.0331(11) 0.0094(9) 0.0128(9) 0.0093(10)
C294 0.0401(13) 0.0477(14) 0.0387(12) 0.0140(11) 0.0118(10) 0.0166(11)
C295 0.0563(17) 0.0534(16) 0.0620(17) 0.0188(14) 0.0229(14) 0.0252(13)
C296 0.078(2) 0.0422(15) 0.072(2) 0.0172(14) 0.0337(17) 0.0194(14)
C297 0.071(2) 0.0407(15) 0.0699(19) 0.0059(13) 0.0308(16) -0.0005(13)
C298 0.0458(14) 0.0471(14) 0.0565(15) 0.0074(12) 0.0223(12) 0.0028(11)
C299 0.0328(12) 0.0580(16) 0.0413(13) 0.0127(11) 0.0089(10) 0.0133(11)
C300 0.0448(16) 0.094(3) 0.0488(16) 0.0144(16) 0.0023(12) 0.0115(15)
C301 0.0514(16) 0.0689(19) 0.0599(17) 0.0096(15) 0.0270(14) 0.0117(14)
C302 0.0452(14) 0.0667(17) 0.096(2) 0.0026(16) 0.0311(14) -0.0014(13)
C303 0.064(2) 0.130(3) 0.132(3) -0.026(3) -0.001(2) 0.011(2)
C304 0.080(2) 0.105(3) 0.138(3) 0.035(3) 0.065(2) 0.014(2)
C305 0.0250(10) 0.0647(16) 0.0479(13) 0.0257(12) 0.0071(9) 0.0023(10)
C306 0.0234(17) 0.043(2) 0.0290(18) 0.0102(16) 0.0041(14) 0.0043(16)
C307 0.026(2) 0.059(3) 0.031(2) 0.019(2) 0.0092(15) 0.013(2)
C308 0.0252(11) 0.096(2) 0.0524(15) 0.0444(15) 0.0092(10) 0.0114(12)
C309 0.041(2) 0.041(2) 0.038(2) 0.0025(17) 0.0044(16) 0.0015(17)
C310 0.054(3) 0.064(3) 0.042(2) -0.002(2) 0.0133(19) 0.022(2)
C311 0.084(4) 0.080(4) 0.180(7) 0.048(5) 0.015(5) -0.031(4)
C312 0.085(4) 0.077(4) 0.177(6) 0.032(4) 0.013(4) -0.019(3)
C313 0.076(4) 0.053(3) 0.186(6) 0.016(4) 0.008(4) -0.017(3)
C314 0.069(3) 0.046(3) 0.186(6) -0.006(4) 0.020(4) -0.013(3)
C315 0.077(4) 0.053(3) 0.188(6) -0.013(4) 0.026(4) -0.011(3)
C316 0.092(5) 0.070(4) 0.192(7) -0.020(5) 0.030(5) -0.017(4)
C641 0.071(3) 0.070(3) 0.162(4) -0.006(4) 0.077(3) -0.004(3)
C651 0.086(4) 0.099(5) 0.194(6) 0.018(5) 0.067(5) 0.000(4)
C661 0.102(5) 0.100(5) 0.182(6) -0.017(5) 0.074(5) -0.006(4)
C771 0.107(4) 0.082(4) 0.063(3) -0.010(3) 0.022(3) -0.008(3)
C781 0.110(4) 0.071(4) 0.078(4) 0.002(3) 0.034(3) 0.010(4)
C911 0.054(4) 0.070(4) 0.088(4) 0.035(3) 0.002(3) -0.018(3)
C921 0.046(4) 0.063(4) 0.090(4) 0.024(3) 0.002(3) -0.006(3)
C1031 0.055(3) 0.066(4) 0.097(4) -0.014(3) 0.013(3) -0.016(3)
C1041 0.058(4) 0.062(4) 0.083(4) -0.009(3) -0.005(3) -0.019(3)
C2221 0.067(3) 0.070(3) 0.069(3) 0.007(3) 0.035(3) -0.014(3)
C2231 0.066(3) 0.071(4) 0.118(5) -0.030(4) 0.035(3) -0.002(3)
C3061 0.033(3) 0.046(3) 0.040(3) 0.016(3) 0.007(2) 0.007(3)
C3071 0.030(3) 0.046(4) 0.037(3) 0.021(3) 0.011(2) 0.009(3)
C3091 0.046(4) 0.042(3) 0.057(4) 0.006(3) 0.003(3) -0.008(3)
C3101 0.044(3) 0.046(3) 0.033(3) 0.004(2) 0.014(2) 0.012(3)

loop_
_atom_type_symbol
_atom_type_scat_dispersion_real
_atom_type_scat_dispersion_imag
_atom_type_scat_Cromer_Mann_a1
_atom_type_scat_Cromer_Mann_b1
_atom_type_scat_Cromer_Mann_a2
_atom_type_scat_Cromer_Mann_b2
_atom_type_scat_Cromer_Mann_a3
_atom_type_scat_Cromer_Mann_b3
_atom_type_scat_Cromer_Mann_a4
_atom_type_scat_Cromer_Mann_b4
_atom_type_scat_Cromer_Mann_c
_atom_type_scat_source
In 0.0822 5.0449 19.1624 0.5476 18.5596 6.3776 4.2948 25.8499 2.0396 92.8029 4.9391 'International Tables Vol C 4.2.6.8 and 6.1.1.4'
B 0.0090 0.0039 2.0545 23.2185 1.3326 1.0210 1.0979 60.3498 0.7068 0.1403 -0.1932 'International Tables Vol C 4.2.6.8 and 6.1.1.4'
N 0.0311 0.0180 12.2126 0.0057 3.1322 9.8933 2.0125 28.9975 1.1663 0.5826 -11.5290 'International Tables Vol C 4.2.6.8 and 6.1.1.4'
C 0.0181 0.0091 2.3100 20.8439 1.0200 10.2075 1.5886 0.5687 0.8650 51.6512 0.2156 'International Tables Vol C 4.2.6.8 and 6.1.1.4'
H 0.0000 0.0000 0.4930 10.5109 0.3229 26.1257 0.1402 3.1424 0.0408 57.7998 0.0030 'International Tables Vol C 4.2.6.8 and 6.1.1.4'

loop_
_geom_angle_atom_site_label_1
_geom_angle_atom_site_label_2
_geom_angle_atom_site_label_3
_geom_angle
_geom_angle_publ_flag
B1 In1 B2 123.90(8) yes
B1 In1 C105 127.61(9) yes
B2 In1 C105 108.49(9) yes
B3 In2 B4 128.17(8) yes
B3 In2 C108 103.06(8) yes
B4 In2 C108 128.76(8) yes
B201 In201 B202 127.08(9) yes
B201 In201 C305 126.89(9) yes
B202 In201 C305 105.98(9) yes
B203 In202 B204 128.39(8) yes
B203 In202 C308 107.78(9) yes
B204 In202 C308 123.51(9) yes
In1 B1 N1 126.19(14) yes
In1 B1 N2 129.03(15) yes
N1 B1 N2 103.11(17) yes
In1 B2 N3 135.35(15) yes
In1 B2 N4 121.08(14) yes
N3 B2 N4 103.20(17) yes
In2 B3 N5 132.73(16) yes
In2 B3 N6 123.64(15) yes
N5 B3 N6 103.61(17) yes
In2 B4 N7 127.68(16) yes
In2 B4 N8 128.96(16) yes
N7 B4 N8 103.07(18) yes
In201 B201 N201 131.10(16) yes
In201 B201 N202 125.20(15) yes
N201 B201 N202 102.75(18) yes
In201 B202 N203 134.61(17) yes
In201 B202 N204 122.70(15) yes
N203 B202 N204 102.68(18) yes
In202 B203 N205 133.24(15) yes
In202 B203 N206 122.99(14) yes
N205 B203 N206 103.68(16) yes
In202 B204 N207 124.44(15) yes
In202 B204 N208 131.38(16) yes
N207 B204 N208 103.31(17) yes
B1 N1 C1 109.14(16) yes
B1 N1 C3 130.15(17) yes
C1 N1 C3 118.73(17) yes
B1 N2 C2 108.98(16) yes
B1 N2 C15 132.64(17) yes
C2 N2 C15 116.19(16) yes
B2 N3 C27 108.50(18) yes
B2 N3 C29 132.05(17) yes
C27 N3 C29 116.72(17) yes
B2 N4 C28 109.61(18) yes
B2 N4 C41 129.02(17) yes
C28 N4 C41 119.63(18) yes
B3 N5 C53 108.40(18) yes
B3 N5 C55 133.3(2) yes
C53 N5 C55 116.74(19) yes
B3 N6 C54 108.94(18) yes
B3 N6 C67 129.16(17) yes
C54 N6 C67 118.63(18) yes
B4 N7 C79 109.08(19) yes
B4 N7 C81 131.26(18) yes
C79 N7 C81 118.46(19) yes
B4 N8 C80 109.01(18) yes
B4 N8 C93 132.75(18) yes
C80 N8 C93 116.19(18) yes
B201 N201 C201 108.74(18) yes
B201 N201 C203 134.50(18) yes
C201 N201 C203 114.22(18) yes
B201 N202 C202 109.68(17) yes
B201 N202 C215 132.28(18) yes
C202 N202 C215 116.76(18) yes
B202 N203 C227 109.12(19) yes
B202 N203 C229 130.9(2) yes
C227 N203 C229 117.56(19) yes
B202 N204 C228 109.88(19) yes
B202 N204 C241 129.77(18) yes
C228 N204 C241 119.61(19) yes
B203 N205 C253 108.63(18) yes
B203 N205 C255 131.36(17) yes
C253 N205 C255 118.29(18) yes
B203 N206 C254 108.86(17) yes
B203 N206 C267 127.77(16) yes
C254 N206 C267 120.90(17) yes
B204 N207 C279 108.99(18) yes
B204 N207 C281 132.35(18) yes
C279 N207 C281 116.83(18) yes
B204 N208 C280 108.99(19) yes
B204 N208 C293 133.80(19) yes
C280 N208 C293 115.69(19) yes
N1 C1 C2 108.81(18) yes
N1 C1 H11 124.5 no
C2 C1 H11 126.7 no
N2 C2 C1 109.90(18) yes
N2 C2 H21 124.2 no
C1 C2 H21 125.8 no
N1 C3 C4 120.54(19) yes
N1 C3 C8 118.43(18) yes
C4 C3 C8 121.0(2) yes
C3 C4 C5 118.0(2) yes
C3 C4 C9 123.2(2) yes
C5 C4 C9 118.7(2) yes
C4 C5 C6 121.4(2) yes
C4 C5 H51 119.7 no
C6 C5 H51 118.9 no
C5 C6 C7 120.0(2) yes
C5 C6 H61 120.8 no
C7 C6 H61 119.2 no
C6 C7 C8 121.2(2) yes
C6 C7 H71 119.2 no
C8 C7 H71 119.6 no
C3 C8 C7 118.3(2) yes
C3 C8 C12 123.1(2) yes
C7 C8 C12 118.5(2) yes
C4 C9 C10 112.6(2) yes
C4 C9 C11 109.0(2) yes
C10 C9 C11 111.4(3) yes
C4 C9 H91 108.9 no
C10 C9 H91 107.7 no
C11 C9 H91 107.2 no
C9 C10 H101 108.2 no
C9 C10 H102 109.8 no
H101 C10 H102 110.8 no
C9 C10 H103 109.1 no
H101 C10 H103 109.6 no
H102 C10 H103 109.4 no
C9 C11 H111 111.5 no
C9 C11 H112 110.0 no
H111 C11 H112 108.6 no
C9 C11 H113 110.6 no
H111 C11 H113 107.4 no
H112 C11 H113 108.7 no
C8 C12 C13 110.7(2) yes
C8 C12 C14 111.9(2) yes
C13 C12 C14 111.4(2) yes
C8 C12 H121 107.0 no
C13 C12 H121 108.4 no
C14 C12 H121 107.2 no
C12 C13 H131 108.6 no
C12 C13 H132 108.4 no
H131 C13 H132 109.8 no
C12 C13 H133 110.4 no
H131 C13 H133 110.2 no
H132 C13 H133 109.5 no
C12 C14 H141 110.1 no
C12 C14 H142 110.5 no
H141 C14 H142 109.2 no
C12 C14 H143 108.4 no
H141 C14 H143 109.3 no
H142 C14 H143 109.3 no
N2 C15 C16 119.81(18) yes
N2 C15 C20 118.41(18) yes
C16 C15 C20 121.32(19) yes
C15 C16 C17 118.4(2) yes
C15 C16 C21 122.29(19) yes
C17 C16 C21 119.3(2) yes
C16 C17 C18 121.3(2) yes
C16 C17 H171 119.5 no
C18 C17 H171 119.2 no
C17 C18 C19 119.4(2) yes
C17 C18 H181 119.6 no
C19 C18 H181 121.0 no
C18 C19 C20 121.8(2) yes
C18 C19 H191 119.3 no
C20 C19 H191 118.9 no
C15 C20 C19 117.6(2) yes
C15 C20 C24 122.38(19) yes
C19 C20 C24 120.00(19) yes
C16 C21 C22 111.3(2) yes
C16 C21 C23 110.1(2) yes
C22 C21 C23 112.1(2) yes
C16 C21 H211 108.3 no
C22 C21 H211 107.2 no
C23 C21 H211 107.6 no
C21 C22 H221 110.5 no
C21 C22 H222 110.7 no
H221 C22 H222 108.7 no
C21 C22 H223 109.5 no
H221 C22 H223 109.5 no
H222 C22 H223 108.0 no
C21 C23 H231 109.3 no
C21 C23 H232 110.2 no
H231 C23 H232 108.0 no
C21 C23 H233 110.7 no
H231 C23 H233 109.5 no
H232 C23 H233 109.3 no
C20 C24 C25 110.7(2) yes
C20 C24 C26 111.6(2) yes
C25 C24 C26 111.7(3) yes
C20 C24 H241 108.3 no
C25 C24 H241 107.0 no
C26 C24 H241 107.3 no
C24 C25 H251 111.5 no
C24 C25 H252 109.5 no
H251 C25 H252 109.1 no
C24 C25 H253 109.0 no
H251 C25 H253 108.8 no
H252 C25 H253 109.0 no
C24 C26 H261 110.6 no
C24 C26 H262 109.6 no
H261 C26 H262 106.8 no
C24 C26 H263 111.0 no
H261 C26 H263 110.9 no
H262 C26 H263 107.8 no
N3 C27 C28 109.80(19) yes
N3 C27 H271 122.9 no
C28 C27 H271 127.3 no
N4 C28 C27 108.9(2) yes
N4 C28 H281 123.2 no
C27 C28 H281 128.0 no
N3 C29 C30 121.10(19) yes
N3 C29 C34 117.8(2) yes
C30 C29 C34 120.9(2) yes
C29 C30 C31 118.3(2) yes
C29 C30 C35 122.8(2) yes
C31 C30 C35 118.9(2) yes
C30 C31 C32 121.2(2) yes
C30 C31 H311 118.9 no
C32 C31 H311 119.8 no
C31 C32 C33 119.9(2) yes
C31 C32 H321 119.7 no
C33 C32 H321 120.3 no
C32 C33 C34 121.2(2) yes
C32 C33 H331 118.9 no
C34 C33 H331 119.9 no
C29 C34 C33 118.3(2) yes
C29 C34 C38 122.6(2) yes
C33 C34 C38 119.0(2) yes
C30 C35 C36 112.6(2) yes
C30 C35 C37 109.2(2) yes
C36 C35 C37 110.2(2) yes
C30 C35 H351 107.7 no
C36 C35 H351 109.2 no
C37 C35 H351 107.9 no
C35 C36 H361 109.8 no
C35 C36 H362 111.6 no
H361 C36 H362 108.4 no
C35 C36 H363 110.8 no
H361 C36 H363 107.8 no
H362 C36 H363 108.3 no
C35 C37 H371 108.9 no
C35 C37 H372 109.9 no
H371 C37 H372 107.7 no
C35 C37 H373 110.8 no
H371 C37 H373 109.6 no
H372 C37 H373 109.9 no
C34 C38 C39 111.8(2) yes
C34 C38 C40 112.6(2) yes
C39 C38 C40 108.0(3) yes
C34 C38 H381 107.9 no
C39 C38 H381 108.7 no
C40 C38 H381 107.6 no
C38 C39 H391 110.3 no
C38 C39 H392 108.6 no
H391 C39 H392 110.4 no
C38 C39 H393 109.5 no
H391 C39 H393 109.0 no
H392 C39 H393 109.1 no
C38 C40 H401 110.2 no
C38 C40 H402 110.7 no
H401 C40 H402 109.9 no
C38 C40 H403 108.4 no
H401 C40 H403 108.6 no
H402 C40 H403 109.1 no
N4 C41 C42 118.2(2) yes
N4 C41 C46 120.1(2) yes
C42 C41 C46 121.6(2) yes
C41 C42 C43 117.8(2) yes
C41 C42 C47 122.9(2) yes
C43 C42 C47 119.3(2) yes
C42 C43 C44 121.1(3) yes
C42 C43 H431 118.7 no
C44 C43 H431 120.2 no
C43 C44 C45 120.3(2) yes
C43 C44 H441 120.4 no
C45 C44 H441 119.2 no
C44 C45 C46 121.3(3) yes
C44 C45 H451 119.1 no
C46 C45 H451 119.6 no
C45 C46 C41 117.8(2) yes
C45 C46 C50 120.5(2) yes
C41 C46 C50 121.6(2) yes
C42 C47 C48 111.6(3) yes
C42 C47 C49 112.4(3) yes
C48 C47 C49 110.0(3) yes
C42 C47 H471 108.5 no
C48 C47 H471 108.0 no
C49 C47 H471 106.0 no
C47 C48 H481 110.8 no
C47 C48 H482 110.7 no
H481 C48 H482 109.7 no
C47 C48 H483 109.2 no
H481 C48 H483 108.0 no
H482 C48 H483 108.3 no
C47 C49 H491 109.0 no
C47 C49 H492 109.8 no
H491 C49 H492 110.2 no
C47 C49 H493 108.5 no
H491 C49 H493 109.0 no
H492 C49 H493 110.4 no
C46 C50 C51 114.5(3) yes
C46 C50 C52 110.0(3) yes
C51 C50 C52 109.1(3) yes
C46 C50 H501 108.9 no
C51 C50 H501 108.1 no
C52 C50 H501 105.9 no
C50 C51 H511 108.9 no
C50 C51 H512 109.5 no
H511 C51 H512 110.0 no
C50 C51 H513 106.4 no
H511 C51 H513 110.1 no
H512 C51 H513 111.7 no
C50 C52 H521 108.8 no
C50 C52 H522 112.0 no
H521 C52 H522 110.1 no
C50 C52 H523 109.0 no
H521 C52 H523 108.1 no
H522 C52 H523 108.8 no
N5 C53 C54 109.87(19) yes
N5 C53 H531 122.2 no
C54 C53 H531 127.9 no
N6 C54 C53 109.2(2) yes
N6 C54 H541 124.2 no
C53 C54 H541 126.6 no
N5 C55 C56 119.4(2) yes
N5 C55 C60 119.9(2) yes
C56 C55 C60 120.4(2) yes
C55 C56 C57 118.4(2) yes
C55 C56 C61 121.6(2) yes
C57 C56 C61 120.0(2) yes
C56 C57 C58 121.4(2) yes
C56 C57 H571 118.9 no
C58 C57 H571 119.8 no
C57 C58 C59 119.6(3) yes
C57 C58 H581 119.8 no
C59 C58 H581 120.6 no
C58 C59 C60 120.5(3) yes
C58 C59 H591 120.3 no
C60 C59 H591 119.2 no
C55 C60 C59 119.6(3) yes
C55 C60 C64 117.7(3) yes
C59 C60 C64 119.3(4) yes
C55 C60 C59 119.6(3) yes
C55 C60 C641 120.5(4) yes
C59 C60 C641 118.5(4) yes
C56 C61 C62 110.4(2) yes
C56 C61 C63 111.6(3) yes
C62 C61 C63 110.5(2) yes
C56 C61 H611 108.4 no
C62 C61 H611 107.2 no
C63 C61 H611 108.7 no
C61 C62 H621 109.5 no
C61 C62 H622 110.0 no
H621 C62 H622 109.7 no
C61 C62 H623 110.2 no
H621 C62 H623 109.8 no
H622 C62 H623 107.6 no
C61 C63 H631 109.7 no
C61 C63 H632 107.1 no
H631 C63 H632 110.3 no
C61 C63 H633 109.7 no
H631 C63 H633 110.1 no
H632 C63 H633 109.9 no
C60 C64 C65 110.3(5) yes
C60 C64 C66 124.7(5) yes
C65 C64 C66 100.3(6) yes
C60 C64 H641 106.9 no
C65 C64 H641 107.3 no
C66 C64 H641 106.2 no
C64 C65 H651 105.0 no
C64 C65 H652 112.0 no
H651 C65 H652 107.9 no
C64 C65 H653 111.5 no
H651 C65 H653 110.5 no
H652 C65 H653 109.8 no
C64 C66 H661 110.0 no
C64 C66 H662 109.8 no
H661 C66 H662 109.4 no
C64 C66 H663 109.7 no
H661 C66 H663 108.7 no
H662 C66 H663 109.3 no
N6 C67 C68 117.8(2) yes
N6 C67 C72 121.0(2) yes
C68 C67 C72 121.3(2) yes
C67 C68 C69 118.2(2) yes
C67 C68 C73 123.1(2) yes
C69 C68 C73 118.7(2) yes
C68 C69 C70 120.8(3) yes
C68 C69 H691 120.0 no
C70 C69 H691 119.2 no
C69 C70 C71 120.3(2) yes
C69 C70 H701 120.1 no
C71 C70 H701 119.6 no
C70 C71 C72 121.4(3) yes
C70 C71 H711 119.6 no
C72 C71 H711 119.0 no
C67 C72 C71 118.1(2) yes
C67 C72 C76 121.4(2) yes
C71 C72 C76 120.5(2) yes
C68 C73 C74 111.6(2) yes
C68 C73 C75 112.4(2) yes
C74 C73 C75 109.8(2) yes
C68 C73 H731 108.8 no
C74 C73 H731 107.4 no
C75 C73 H731 106.4 no
C73 C74 H741 109.0 no
C73 C74 H742 108.4 no
H741 C74 H742 109.9 no
C73 C74 H743 110.7 no
H741 C74 H743 110.9 no
H742 C74 H743 107.9 no
C73 C75 H751 110.5 no
C73 C75 H752 109.1 no
H751 C75 H752 108.6 no
C73 C75 H753 109.9 no
H751 C75 H753 109.3 no
H752 C75 H753 109.4 no
C72 C76 C77 115.4(3) yes
C72 C76 C78 108.6(3) yes
C77 C76 C78 106.0(4) yes
C72 C76 H761 110.9 no
C77 C76 H761 121.2 no
C78 C76 H761 91.1 no
C72 C76 C771 104.8(4) yes
C72 C76 C781 116.6(4) yes
C771 C76 C781 113.0(5) yes
C72 C76 H761 110.9 no
C771 C76 H761 89.4 no
C781 C76 H761 118.2 no
C76 C77 H771 109.8 no
C76 C77 H772 110.7 no
H771 C77 H772 110.1 no
C76 C77 H773 108.4 no
H771 C77 H773 108.7 no
H772 C77 H773 109.0 no
C76 C78 H781 110.9 no
C76 C78 H782 111.0 no
H781 C78 H782 108.5 no
C76 C78 H783 111.4 no
H781 C78 H783 107.7 no
H782 C78 H783 107.2 no
N7 C79 C80 109.3(2) yes
N7 C79 H791 124.1 no
C80 C79 H791 126.5 no
N8 C80 C79 109.5(2) yes
N8 C80 H801 124.1 no
C79 C80 H801 126.4 no
N7 C81 C82 118.7(2) yes
N7 C81 C86 119.4(2) yes
C82 C81 C86 121.8(2) yes
C81 C82 C83 117.5(2) yes
C81 C82 C87 121.5(2) yes
C83 C82 C87 121.0(2) yes
C82 C83 C84 121.6(2) yes
C82 C83 H831 118.0 no
C84 C83 H831 120.4 no
C83 C84 C85 120.1(2) yes
C83 C84 H841 120.8 no
C85 C84 H841 119.1 no
C84 C85 C86 120.8(3) yes
C84 C85 H851 119.2 no
C86 C85 H851 120.0 no
C81 C86 C85 118.1(2) yes
C81 C86 C90 120.5(2) yes
C85 C86 C90 121.4(2) yes
C82 C87 C88 113.0(3) yes
C82 C87 C89 111.5(3) yes
C88 C87 C89 110.1(3) yes
C82 C87 H871 106.9 no
C88 C87 H871 107.3 no
C89 C87 H871 107.6 no
C87 C88 H881 111.0 no
C87 C88 H882 109.4 no
H881 C88 H882 109.6 no
C87 C88 H883 109.2 no
H881 C88 H883 108.7 no
H882 C88 H883 109.0 no
C87 C89 H891 108.8 no
C87 C89 H892 109.5 no
H891 C89 H892 110.5 no
C87 C89 H893 109.2 no
H891 C89 H893 109.4 no
H892 C89 H893 109.3 no
C86 C90 C91 111.8(4) yes
C86 C90 C92 115.6(5) yes
C91 C90 C92 107.7(5) yes
C86 C90 H901 108.8 no
C91 C90 H901 100.9 no
C92 C90 H901 111.1 no
C86 C90 C911 116.1(5) yes
C86 C90 C921 106.8(5) yes
C911 C90 C921 102.3(6) yes
C86 C90 H901 108.8 no
C911 C90 H901 116.9 no
C921 C90 H901 104.6 no
C90 C91 H911 107.7 no
C90 C91 H912 108.1 no
H911 C91 H912 109.4 no
C90 C91 H913 109.0 no
H911 C91 H913 111.0 no
H912 C91 H913 111.4 no
C90 C92 H921 108.7 no
C90 C92 H922 109.7 no
H921 C92 H922 109.9 no
C90 C92 H923 109.3 no
H921 C92 H923 109.2 no
H922 C92 H923 109.9 no
N8 C93 C94 120.3(2) yes
N8 C93 C98 117.9(2) yes
C94 C93 C98 121.4(2) yes
C93 C94 C95 117.6(3) yes
C93 C94 C99 121.8(2) yes
C95 C94 C99 120.6(3) yes
C94 C95 C96 121.6(3) yes
C94 C95 H951 117.5 no
C96 C95 H951 121.0 no
C95 C96 C97 120.4(3) yes
C95 C96 H961 120.5 no
C97 C96 H961 119.1 no
C96 C97 C98 120.8(3) yes
C96 C97 H971 120.8 no
C98 C97 H971 118.3 no
C93 C98 C97 118.2(3) yes
C93 C98 C102 122.1(2) yes
C97 C98 C102 119.7(3) yes
C94 C99 C100 112.3(3) yes
C94 C99 C101 111.0(2) yes
C100 C99 C101 110.2(3) yes
C94 C99 H991 106.6 no
C100 C99 H991 108.5 no
C101 C99 H991 108.1 no
C99 C100 H1001 110.7 no
C99 C100 H1002 109.1 no
H1001 C100 H1002 109.4 no
C99 C100 H1003 109.8 no
H1001 C100 H1003 108.4 no
H1002 C100 H1003 109.4 no
C99 C101 H1011 112.0 no
C99 C101 H1012 110.0 no
H1011 C101 H1012 108.3 no
C99 C101 H1013 110.0 no
H1011 C101 H1013 108.7 no
H1012 C101 H1013 107.6 no
C98 C102 C103 109.5(4) yes
C98 C102 C104 111.8(4) yes
C103 C102 C104 110.9(5) yes
C98 C102 H1021 108.5 no
C103 C102 H1021 98.4 no
C104 C102 H1021 117.0 no
C98 C102 C1031 114.5(4) yes
C98 C102 C1041 111.9(4) yes
C1031 C102 C1041 108.4(5) yes
C98 C102 H1021 108.5 no
C1031 C102 H1021 116.6 no
C1041 C102 H1021 95.6 no
C102 C103 H1031 108.8 no
C102 C103 H1032 108.7 no
H1031 C103 H1032 110.9 no
C102 C103 H1033 108.5 no
H1031 C103 H1033 110.2 no
H1032 C103 H1033 109.8 no
C102 C104 H1041 108.6 no
C102 C104 H1042 110.1 no
H1041 C104 H1042 110.1 no
C102 C104 H1043 108.5 no
H1041 C104 H1043 109.6 no
H1042 C104 H1043 109.9 no
In1 C105 C106 122.04(17) yes
In1 C105 H1051 105.9 no
C106 C105 H1051 109.3 no
In1 C105 H1052 97.7 no
C106 C105 H1052 107.9 no
H1051 C105 H1052 113.8 no
C105 C106 C107 125.5(3) yes
C105 C106 C109 112.7(3) yes
C107 C106 C109 121.8(3) yes
C106 C107 C108 124.1(3) yes
C106 C107 C110 122.6(2) yes
C108 C107 C110 113.3(3) yes
C107 C108 In2 120.52(16) yes
C107 C108 H1081 108.1 no
In2 C108 H1081 105.0 no
C107 C108 H1082 108.3 no
In2 C108 H1082 103.4 no
H1081 C108 H1082 111.4 no
C106 C109 H1091 109.6 no
C106 C109 H1092 109.9 no
H1091 C109 H1092 109.0 no
C106 C109 H1093 110.0 no
H1091 C109 H1093 109.8 no
H1092 C109 H1093 108.5 no
C107 C110 H1101 109.5 no
C107 C110 H1102 112.9 no
H1101 C110 H1102 107.6 no
C107 C110 H1103 109.6 no
H1101 C110 H1103 106.6 no
H1102 C110 H1103 110.5 no
N201 C201 C202 109.7(2) yes
N201 C201 H2011 123.1 no
C202 C201 H2011 127.1 no
N202 C202 C201 109.1(2) yes
N202 C202 H2021 124.5 no
C201 C202 H2021 126.4 no
N201 C203 C204 119.4(2) yes
N201 C203 C208 119.0(2) yes
C204 C203 C208 120.7(2) yes
C203 C204 C205 118.3(2) yes
C203 C204 C209 122.6(2) yes
C205 C204 C209 119.2(2) yes
C204 C205 C206 121.4(3) yes
C204 C205 H2051 117.3 no
C206 C205 H2051 121.3 no
C205 C206 C207 119.9(2) yes
C205 C206 H2061 120.0 no
C207 C206 H2061 120.1 no
C206 C207 C208 121.1(2) yes
C206 C207 H2071 119.2 no
C208 C207 H2071 119.6 no
C203 C208 C207 118.6(2) yes
C203 C208 C212 121.8(2) yes
C207 C208 C212 119.6(2) yes
C204 C209 C210 109.8(3) yes
C204 C209 C211 111.2(3) yes
C210 C209 C211 112.0(3) yes
C204 C209 H2091 108.5 no
C210 C209 H2091 107.9 no
C211 C209 H2091 107.3 no
C209 C210 H2101 107.8 no
C209 C210 H2102 113.4 no
H2101 C210 H2102 109.5 no
C209 C210 H2103 107.8 no
H2101 C210 H2103 108.0 no
H2102 C210 H2103 110.2 no
C209 C211 H2111 109.0 no
C209 C211 H2112 109.9 no
H2111 C211 H2112 109.6 no
C209 C211 H2113 109.1 no
H2111 C211 H2113 109.4 no
H2112 C211 H2113 109.8 no
C208 C212 C213 110.8(2) yes
C208 C212 C214 113.0(2) yes
C213 C212 C214 110.9(3) yes
C208 C212 H2121 106.4 no
C213 C212 H2121 109.7 no
C214 C212 H2121 105.7 no
C212 C213 H2131 109.0 no
C212 C213 H2132 109.2 no
H2131 C213 H2132 108.3 no
C212 C213 H2133 110.7 no
H2131 C213 H2133 108.9 no
H2132 C213 H2133 110.7 no
C212 C214 H2141 109.1 no
C212 C214 H2142 109.3 no
H2141 C214 H2142 110.0 no
C212 C214 H2143 106.7 no
H2141 C214 H2143 110.6 no
H2142 C214 H2143 111.0 no
N202 C215 C216 120.1(2) yes
N202 C215 C220 118.03(19) yes
C216 C215 C220 121.8(2) yes
C215 C216 C217 117.7(2) yes
C215 C216 C221 122.5(2) yes
C217 C216 C221 119.8(2) yes
C216 C217 C218 121.1(2) yes
C216 C217 H2171 118.7 no
C218 C217 H2171 120.2 no
C217 C218 C219 120.6(2) yes
C217 C218 H2181 120.7 no
C219 C218 H2181 118.8 no
C218 C219 C220 120.8(2) yes
C218 C219 H2191 119.8 no
C220 C219 H2191 119.5 no
C215 C220 C219 118.1(2) yes
C215 C220 C224 122.2(2) yes
C219 C220 C224 119.5(2) yes
C216 C221 C2221 109.6(3) yes
C216 C221 C2231 116.5(3) yes
C2221 C221 C2231 104.7(4) yes
C216 C221 H2211 112.0 no
C2221 C221 H2211 91.3 no
C2231 C221 H2211 118.9 no
C216 C221 C222 112.4(4) yes
C216 C221 C223 103.4(4) yes
C222 C221 C223 111.6(6) yes
C216 C221 H2211 112.0 no
C222 C221 H2211 122.1 no
C223 C221 H2211 91.9 no
C221 C222 H2221 108.5 no
C221 C222 H2222 109.2 no
H2221 C222 H2222 108.9 no
C221 C222 H2223 110.8 no
H2221 C222 H2223 109.6 no
H2222 C222 H2223 109.7 no
C221 C223 H2231 109.6 no
C221 C223 H2232 109.6 no
H2231 C223 H2232 109.1 no
C221 C223 H2233 110.6 no
H2231 C223 H2233 108.8 no
H2232 C223 H2233 109.1 no
C220 C224 C225 109.9(2) yes
C220 C224 C226 113.6(2) yes
C225 C224 C226 110.1(2) yes
C220 C224 H2241 106.8 no
C225 C224 H2241 108.1 no
C226 C224 H2241 108.1 no
C224 C225 H2251 111.3 no
C224 C225 H2252 108.7 no
H2251 C225 H2252 109.6 no
C224 C225 H2253 108.7 no
H2251 C225 H2253 109.6 no
H2252 C225 H2253 108.8 no
C224 C226 H2261 110.1 no
C224 C226 H2262 110.9 no
H2261 C226 H2262 108.5 no
C224 C226 H2263 109.6 no
H2261 C226 H2263 108.8 no
H2262 C226 H2263 108.8 no
N203 C227 C228 109.5(2) yes
N203 C227 H2271 123.6 no
C228 C227 H2271 126.9 no
N204 C228 C227 108.8(2) yes
N204 C228 H2281 124.2 no
C227 C228 H2281 127.0 no
N203 C229 C230 120.0(2) yes
N203 C229 C234 117.6(2) yes
C230 C229 C234 122.3(2) yes
C229 C230 C231 117.7(3) yes
C229 C230 C235 121.2(2) yes
C231 C230 C235 121.0(3) yes
C230 C231 C232 121.1(3) yes
C230 C231 H2311 119.6 no
C232 C231 H2311 119.2 no
C231 C232 C233 120.5(3) yes
C231 C232 H2321 120.5 no
C233 C232 H2321 119.0 no
C232 C233 C234 121.0(3) yes
C232 C233 H2331 121.3 no
C234 C233 H2331 117.8 no
C233 C234 C229 117.5(3) yes
C233 C234 C238 120.3(3) yes
C229 C234 C238 122.2(2) yes
C230 C235 C236 113.9(3) yes
C230 C235 C237 109.5(3) yes
C236 C235 C237 110.6(3) yes
C230 C235 H2351 107.1 no
C236 C235 H2351 107.8 no
C237 C235 H2351 107.7 no
C235 C236 H2361 109.6 no
C235 C236 H2362 110.2 no
H2361 C236 H2362 107.3 no
C235 C236 H2363 111.5 no
H2361 C236 H2363 108.8 no
H2362 C236 H2363 109.4 no
C235 C237 H2371 111.4 no
C235 C237 H2372 109.7 no
H2371 C237 H2372 108.9 no
C235 C237 H2373 110.5 no
H2371 C237 H2373 108.7 no
H2372 C237 H2373 107.6 no
C234 C238 C239 112.2(4) yes
C234 C238 C240 111.5(3) yes
C239 C238 C240 111.1(4) yes
C234 C238 H2381 106.9 no
C239 C238 H2381 108.4 no
C240 C238 H2381 106.3 no
C238 C239 H2391 111.1 no
C238 C239 H2392 109.6 no
H2391 C239 H2392 108.0 no
C238 C239 H2393 110.5 no
H2391 C239 H2393 108.9 no
H2392 C239 H2393 108.7 no
C238 C240 H2401 109.5 no
C238 C240 H2402 109.0 no
H2401 C240 H2402 110.1 no
C238 C240 H2403 108.5 no
H2401 C240 H2403 110.0 no
H2402 C240 H2403 109.7 no
N204 C241 C242 119.2(2) yes
N204 C241 C246 119.0(2) yes
C242 C241 C246 121.8(2) yes
C241 C242 C243 117.2(3) yes
C241 C242 C247 121.6(2) yes
C243 C242 C247 121.1(3) yes
C242 C243 C244 121.3(3) yes
C242 C243 H2431 119.2 no
C244 C243 H2431 119.5 no
C243 C244 C245 120.8(3) yes
C243 C244 H2441 119.6 no
C245 C244 H2441 119.6 no
C244 C245 C246 120.6(3) yes
C244 C245 H2451 119.3 no
C246 C245 H2451 120.2 no
C241 C246 C245 118.2(3) yes
C241 C246 C250 121.9(2) yes
C245 C246 C250 119.9(3) yes
C242 C247 C248 113.8(3) yes
C242 C247 C249 110.7(3) yes
C248 C247 C249 108.5(3) yes
C242 C247 H2471 107.7 no
C248 C247 H2471 108.0 no
C249 C247 H2471 108.0 no
C247 C248 H2481 106.8 no
C247 C248 H2482 111.0 no
H2481 C248 H2482 109.1 no
C247 C248 H2483 110.6 no
H2481 C248 H2483 109.7 no
H2482 C248 H2483 109.6 no
C247 C249 H2491 111.5 no
C247 C249 H2492 112.2 no
H2491 C249 H2492 108.1 no
C247 C249 H2493 111.5 no
H2491 C249 H2493 106.3 no
H2492 C249 H2493 106.9 no
C246 C250 C251 113.6(3) yes
C246 C250 C252 111.8(2) yes
C251 C250 C252 108.6(2) yes
C246 C250 H2501 108.9 no
C251 C250 H2501 106.8 no
C252 C250 H2501 106.9 no
C250 C251 H2511 108.3 no
C250 C251 H2512 108.4 no
H2511 C251 H2512 110.0 no
C250 C251 H2513 108.8 no
H2511 C251 H2513 110.3 no
H2512 C251 H2513 111.0 no
C250 C252 H2521 109.7 no
C250 C252 H2522 110.0 no
H2521 C252 H2522 109.8 no
C250 C252 H2523 109.5 no
H2521 C252 H2523 107.7 no
H2522 C252 H2523 110.0 no
N205 C253 C254 109.61(19) yes
N205 C253 H2531 124.6 no
C254 C253 H2531 125.7 no
N206 C254 C253 109.22(19) yes
N206 C254 H2541 125.1 no
C253 C254 H2541 125.7 no
N205 C255 C256 119.8(2) yes
N205 C255 C260 118.8(2) yes
C256 C255 C260 121.3(2) yes
C255 C256 C257 117.7(2) yes
C255 C256 C261 121.7(2) yes
C257 C256 C261 120.4(2) yes
C256 C257 C258 121.7(2) yes
C256 C257 H2571 119.9 no
C258 C257 H2571 118.4 no
C257 C258 C259 119.9(2) yes
C257 C258 H2581 119.4 no
C259 C258 H2581 120.7 no
C258 C259 C260 121.2(2) yes
C258 C259 H2591 119.6 no
C260 C259 H2591 119.3 no
C255 C260 C259 118.2(2) yes
C255 C260 C264 122.5(2) yes
C259 C260 C264 119.3(2) yes
C256 C261 C262 108.7(2) yes
C256 C261 C263 113.8(2) yes
C262 C261 C263 110.5(2) yes
C256 C261 H2611 106.9 no
C262 C261 H2611 108.2 no
C263 C261 H2611 108.5 no
C261 C262 H2621 108.7 no
C261 C262 H2622 108.9 no
H2621 C262 H2622 109.9 no
C261 C262 H2623 111.1 no
H2621 C262 H2623 109.4 no
H2622 C262 H2623 108.8 no
C261 C263 H2631 109.8 no
C261 C263 H2632 107.8 no
H2631 C263 H2632 110.0 no
C261 C263 H2633 110.8 no
H2631 C263 H2633 110.2 no
H2632 C263 H2633 108.3 no
C260 C264 C265 111.8(2) yes
C260 C264 C266 111.2(2) yes
C265 C264 C266 110.4(2) yes
C260 C264 H2641 108.0 no
C265 C264 H2641 108.3 no
C266 C264 H2641 106.9 no
C264 C265 H2651 110.6 no
C264 C265 H2652 108.8 no
H2651 C265 H2652 109.2 no
C264 C265 H2653 111.3 no
H2651 C265 H2653 109.4 no
H2652 C265 H2653 107.4 no
C264 C266 H2661 109.5 no
C264 C266 H2662 110.2 no
H2661 C266 H2662 110.1 no
C264 C266 H2663 109.3 no
H2661 C266 H2663 108.6 no
H2662 C266 H2663 109.0 no
N206 C267 C268 118.2(2) yes
N206 C267 C272 120.5(2) yes
C268 C267 C272 121.3(2) yes
C267 C268 C269 118.0(2) yes
C267 C268 C273 122.2(2) yes
C269 C268 C273 119.8(2) yes
C268 C269 C270 121.2(2) yes
C268 C269 H2691 119.9 no
C270 C269 H2691 118.8 no
C269 C270 C271 120.2(2) yes
C269 C270 H2701 119.9 no
C271 C270 H2701 119.9 no
C270 C271 C272 121.3(3) yes
C270 C271 H2711 118.5 no
C272 C271 H2711 120.2 no
C267 C272 C271 117.9(2) yes
C267 C272 C276 121.3(2) yes
C271 C272 C276 120.7(2) yes
C268 C273 C274 114.2(2) yes
C268 C273 C275 111.0(2) yes
C274 C273 C275 108.6(2) yes
C268 C273 H2731 107.6 no
C274 C273 H2731 107.5 no
C275 C273 H2731 107.7 no
C273 C274 H2741 110.2 no
C273 C274 H2742 111.1 no
H2741 C274 H2742 108.9 no
C273 C274 H2743 108.4 no
H2741 C274 H2743 109.2 no
H2742 C274 H2743 109.0 no
C273 C275 H2751 110.3 no
C273 C275 H2752 110.7 no
H2751 C275 H2752 107.8 no
C273 C275 H2753 111.2 no
H2751 C275 H2753 109.3 no
H2752 C275 H2753 107.4 no
C272 C276 C277 113.5(3) yes
C272 C276 C278 111.4(2) yes
C277 C276 C278 107.8(3) yes
C272 C276 H2761 107.9 no
C277 C276 H2761 108.3 no
C278 C276 H2761 107.8 no
C276 C277 H2771 108.2 no
C276 C277 H2772 108.5 no
H2771 C277 H2772 110.3 no
C276 C277 H2773 110.1 no
H2771 C277 H2773 110.0 no
H2772 C277 H2773 109.7 no
C276 C278 H2781 109.8 no
C276 C278 H2782 109.5 no
H2781 C278 H2782 108.4 no
C276 C278 H2783 111.6 no
H2781 C278 H2783 108.6 no
H2782 C278 H2783 108.9 no
N207 C279 C280 109.4(2) yes
N207 C279 H2791 123.3 no
C280 C279 H2791 127.3 no
N208 C280 C279 109.3(2) yes
N208 C280 H2801 123.7 no
C279 C280 H2801 127.0 no
N207 C281 C282 120.69(19) yes
N207 C281 C286 118.0(2) yes
C282 C281 C286 121.3(2) yes
C281 C282 C283 117.9(2) yes
C281 C282 C287 122.2(2) yes
C283 C282 C287 119.9(2) yes
C282 C283 C284 121.5(3) yes
C282 C283 H2831 119.9 no
C284 C283 H2831 118.7 no
C283 C284 C285 119.7(2) yes
C283 C284 H2841 120.0 no
C285 C284 H2841 120.3 no
C284 C285 C286 121.6(2) yes
C284 C285 H2851 119.4 no
C286 C285 H2851 119.0 no
C281 C286 C285 117.8(2) yes
C281 C286 C290 122.4(2) yes
C285 C286 C290 119.7(2) yes
C282 C287 C288 112.3(3) yes
C282 C287 C289 111.0(2) yes
C288 C287 C289 111.1(3) yes
C282 C287 H2871 107.6 no
C288 C287 H2871 108.8 no
C289 C287 H2871 105.8 no
C287 C288 H2881 109.4 no
C287 C288 H2882 109.9 no
H2881 C288 H2882 108.8 no
C287 C288 H2883 111.8 no
H2881 C288 H2883 107.8 no
H2882 C288 H2883 109.1 no
C287 C289 H2891 109.5 no
C287 C289 H2892 111.7 no
H2891 C289 H2892 109.6 no
C287 C289 H2893 109.6 no
H2891 C289 H2893 107.4 no
H2892 C289 H2893 109.0 no
C286 C290 C291 112.0(2) yes
C286 C290 C292 111.0(2) yes
C291 C290 C292 111.0(2) yes
C286 C290 H2901 107.5 no
C291 C290 H2901 108.4 no
C292 C290 H2901 106.7 no
C290 C291 H2911 109.8 no
C290 C291 H2912 109.4 no
H2911 C291 H2912 108.8 no
C290 C291 H2913 111.5 no
H2911 C291 H2913 109.4 no
H2912 C291 H2913 107.9 no
C290 C292 H2921 110.6 no
C290 C292 H2922 108.5 no
H2921 C292 H2922 107.6 no
C290 C292 H2923 110.7 no
H2921 C292 H2923 110.8 no
H2922 C292 H2923 108.6 no
N208 C293 C294 119.4(2) yes
N208 C293 C298 119.0(2) yes
C294 C293 C298 121.0(2) yes
C293 C294 C295 118.1(3) yes
C293 C294 C299 122.4(2) yes
C295 C294 C299 119.5(2) yes
C294 C295 C296 121.2(3) yes
C294 C295 H2951 117.8 no
C296 C295 H2951 121.0 no
C295 C296 C297 120.1(3) yes
C295 C296 H2961 118.3 no
C297 C296 H2961 121.6 no
C296 C297 C298 121.1(3) yes
C296 C297 H2971 120.2 no
C298 C297 H2971 118.6 no
C293 C298 C297 118.2(2) yes
C293 C298 C302 121.6(2) yes
C297 C298 C302 120.2(3) yes
C294 C299 C300 110.9(2) yes
C294 C299 C301 111.8(2) yes
C300 C299 C301 110.2(2) yes
C294 C299 H2991 108.5 no
C300 C299 H2991 107.0 no
C301 C299 H2991 108.3 no
C299 C300 H3001 110.7 no
C299 C300 H3002 111.4 no
H3001 C300 H3002 108.2 no
C299 C300 H3003 110.6 no
H3001 C300 H3003 107.5 no
H3002 C300 H3003 108.4 no
C299 C301 H3011 109.7 no
C299 C301 H3012 110.4 no
H3011 C301 H3012 108.8 no
C299 C301 H3013 110.7 no
H3011 C301 H3013 108.9 no
H3012 C301 H3013 108.3 no
C298 C302 C303 110.8(3) yes
C298 C302 C304 113.0(3) yes
C303 C302 C304 113.2(4) yes
C298 C302 H3021 106.8 no
C303 C302 H3021 107.3 no
C304 C302 H3021 105.3 no
C302 C303 H3031 108.9 no
C302 C303 H3032 104.3 no
H3031 C303 H3032 110.7 no
C302 C303 H3033 109.8 no
H3031 C303 H3033 110.2 no
H3032 C303 H3033 112.7 no
C302 C304 H3041 107.6 no
C302 C304 H3042 106.8 no
H3041 C304 H3042 111.0 no
C302 C304 H3043 107.1 no
H3041 C304 H3043 110.3 no
H3042 C304 H3043 113.7 no
In201 C305 C306 123.6(2) yes
In201 C305 H3051 106.1 no
C306 C305 H3051 94.5 no
In201 C305 H3052 105.7 no
C306 C305 H3052 118.6 no
H3051 C305 H3052 105.3 no
In201 C305 C3061 124.7(3) yes
In201 C305 H3051 106.1 no
C3061 C305 H3051 120.5 no
In201 C305 H3052 105.7 no
C3061 C305 H3052 89.8 no
H3051 C305 H3052 105.3 no
C305 C306 C307 128.9(4) yes
C305 C306 C309 109.7(3) yes
C307 C306 C309 121.4(4) yes
C306 C307 C308 132.8(5) yes
C306 C307 C310 121.5(4) yes
C308 C307 C310 105.4(4) yes
C307 C308 In202 123.9(2) yes
C307 C308 H3081 115.3 no
In202 C308 H3081 102.0 no
C307 C308 H3082 101.0 no
In202 C308 H3082 106.7 no
H3081 C308 H3082 106.7 no
In202 C308 C3071 129.2(3) yes
In202 C308 H3081 102.0 no
C3071 C308 H3081 89.5 no
In202 C308 H3082 106.7 no
C3071 C308 H3082 117.0 no
H3081 C308 H3082 106.7 no
C306 C309 H3091 110.1 no
C306 C309 H3092 109.5 no
H3091 C309 H3092 109.3 no
C306 C309 H3093 110.6 no
H3091 C309 H3093 109.3 no
H3092 C309 H3093 107.9 no
C307 C310 H3101 108.8 no
C307 C310 H3102 111.1 no
H3101 C310 H3102 108.0 no
C307 C310 H3103 110.9 no
H3101 C310 H3103 108.1 no
H3102 C310 H3103 109.8 no
C312 C311 H3111 108.7 no
C312 C311 H3112 108.8 no
H3111 C311 H3112 111.5 no
C312 C311 H3113 109.0 no
H3111 C311 H3113 109.4 no
H3112 C311 H3113 109.4 no
C311 C312 C313 121.4(8) yes
C311 C312 H3121 106.4 no
C313 C312 H3121 104.0 no
C311 C312 H3122 105.2 no
C313 C312 H3122 109.2 no
H3121 C312 H3122 110.5 no
C312 C313 C314 120.8(7) yes
C312 C313 H3131 105.4 no
C314 C313 H3131 106.4 no
C312 C313 H3132 107.4 no
C314 C313 H3132 107.3 no
H3131 C313 H3132 109.2 no
C313 C314 C315 121.9(7) yes
C313 C314 H3141 103.1 no
C315 C314 H3141 106.5 no
C313 C314 H3142 107.8 no
C315 C314 H3142 107.1 no
H3141 C314 H3142 110.0 no
C314 C315 C316 114.6(7) yes
C314 C315 H3151 107.4 no
C316 C315 H3151 108.6 no
C314 C315 H3152 108.3 no
C316 C315 H3152 108.0 no
H3151 C315 H3152 109.9 no
C315 C316 H3161 111.0 no
C315 C316 H3162 110.1 no
H3161 C316 H3162 110.0 no
C315 C316 H3163 109.5 no
H3161 C316 H3163 107.9 no
H3162 C316 H3163 108.4 no
C60 C641 C651 121.0(7) yes
C60 C641 C661 101.5(6) yes
C651 C641 C661 97.7(9) yes
C60 C641 H6411 111.7 no
C651 C641 H6411 111.2 no
C661 C641 H6411 112.2 no
C641 C651 H6511 105.2 no
C641 C651 H6512 102.9 no
H6511 C651 H6512 116.6 no
C641 C651 H6513 104.6 no
H6511 C651 H6513 112.5 no
H6512 C651 H6513 113.3 no
C641 C661 H6611 110.1 no
C641 C661 H6612 109.5 no
H6611 C661 H6612 108.9 no
C641 C661 H6613 109.9 no
H6611 C661 H6613 109.4 no
H6612 C661 H6613 108.9 no
C76 C771 H7711 110.2 no
C76 C771 H7712 107.1 no
H7711 C771 H7712 108.3 no
C76 C771 H7713 111.7 no
H7711 C771 H7713 109.4 no
H7712 C771 H7713 110.0 no
C76 C781 H7811 107.4 no
C76 C781 H7812 108.2 no
H7811 C781 H7812 110.6 no
C76 C781 H7813 106.8 no
H7811 C781 H7813 110.7 no
H7812 C781 H7813 112.9 no
C90 C911 H9111 107.2 no
C90 C911 H9112 109.5 no
H9111 C911 H9112 110.3 no
C90 C911 H9113 110.0 no
H9111 C911 H9113 109.8 no
H9112 C911 H9113 110.1 no
C90 C921 H9211 108.0 no
C90 C921 H9212 111.0 no
H9211 C921 H9212 108.7 no
C90 C921 H9213 110.4 no
H9211 C921 H9213 109.3 no
H9212 C921 H9213 109.4 no
C102 C1031 H9601 108.7 no
C102 C1031 H9602 108.5 no
H9601 C1031 H9602 111.0 no
C102 C1031 H9603 108.3 no
H9601 C1031 H9603 110.8 no
H9602 C1031 H9603 109.5 no
C102 C1041 H9604 109.2 no
C102 C1041 H9605 109.1 no
H9604 C1041 H9605 109.7 no
C102 C1041 H9606 109.5 no
H9604 C1041 H9606 109.7 no
H9605 C1041 H9606 109.6 no
C221 C2221 H9607 109.8 no
C221 C2221 H9608 110.4 no
H9607 C2221 H9608 108.5 no
C221 C2221 H9609 110.6 no
H9607 C2221 H9609 109.6 no
H9608 C2221 H9609 107.8 no
C221 C2231 H9610 109.0 no
C221 C2231 H9611 108.9 no
H9610 C2231 H9611 109.3 no
C221 C2231 H9612 108.1 no
H9610 C2231 H9612 110.7 no
H9611 C2231 H9612 110.8 no
C305 C3061 C3071 130.4(6) yes
C305 C3061 C3091 106.0(5) yes
C3071 C3061 C3091 123.6(6) yes
C308 C3071 C3061 133.2(6) yes
C308 C3071 C3101 103.8(5) yes
C3061 C3071 C3101 123.1(6) yes
C3061 C3091 H9613 110.6 no
C3061 C3091 H9614 110.0 no
H9613 C3091 H9614 107.9 no
C3061 C3091 H9615 110.2 no
H9613 C3091 H9615 108.6 no
H9614 C3091 H9615 109.6 no
C3071 C3101 H9616 109.6 no
C3071 C3101 H9617 110.1 no
H9616 C3101 H9617 109.1 no
C3071 C3101 H9618 109.9 no
H9616 C3101 H9618 108.7 no
H9617 C3101 H9618 109.4 no

loop_
_geom_bond_atom_site_label_1
_geom_bond_atom_site_label_2
_geom_bond_distance
_geom_bond_publ_flag
In1 B1 2.274(2) yes
In1 B2 2.286(2) yes
In1 C105 2.195(2) yes
In2 B3 2.288(2) yes
In2 B4 2.289(2) yes
In2 C108 2.196(2) yes
In201 B201 2.279(2) yes
In201 B202 2.285(2) yes
In201 C305 2.202(2) yes
In202 B203 2.297(2) yes
In202 B204 2.276(2) yes
In202 C308 2.187(2) yes
B1 N1 1.454(3) yes
B1 N2 1.444(3) yes
B2 N3 1.454(3) yes
B2 N4 1.440(3) yes
B3 N5 1.447(3) yes
B3 N6 1.447(3) yes
B4 N7 1.451(3) yes
B4 N8 1.441(3) yes
B201 N201 1.457(3) yes
B201 N202 1.443(3) yes
B202 N203 1.446(3) yes
B202 N204 1.443(3) yes
B203 N205 1.441(3) yes
B203 N206 1.443(3) yes
B204 N207 1.443(3) yes
B204 N208 1.445(3) yes
N1 C1 1.402(3) yes
N1 C3 1.441(3) yes
N2 C2 1.399(3) yes
N2 C15 1.440(2) yes
N3 C27 1.404(3) yes
N3 C29 1.442(3) yes
N4 C28 1.401(3) yes
N4 C41 1.450(3) yes
N5 C53 1.407(3) yes
N5 C55 1.437(3) yes
N6 C54 1.405(3) yes
N6 C67 1.442(3) yes
N7 C79 1.403(3) yes
N7 C81 1.433(3) yes
N8 C80 1.408(3) yes
N8 C93 1.436(3) yes
N201 C201 1.403(3) yes
N201 C203 1.441(3) yes
N202 C202 1.402(3) yes
N202 C215 1.445(3) yes
N203 C227 1.402(3) yes
N203 C229 1.436(3) yes
N204 C228 1.397(3) yes
N204 C241 1.434(3) yes
N205 C253 1.409(3) yes
N205 C255 1.438(3) yes
N206 C254 1.407(3) yes
N206 C267 1.435(3) yes
N207 C279 1.405(3) yes
N207 C281 1.437(3) yes
N208 C280 1.404(3) yes
N208 C293 1.440(3) yes
C1 C2 1.341(3) yes
C1 H11 0.947 no
C2 H21 0.922 no
C3 C4 1.398(3) yes
C3 C8 1.412(3) yes
C4 C5 1.400(3) yes
C4 C9 1.510(3) yes
C5 C6 1.377(4) yes
C5 H51 0.951 no
C6 C7 1.373(4) yes
C6 H61 0.939 no
C7 C8 1.390(3) yes
C7 H71 0.930 no
C8 C12 1.520(3) yes
C9 C10 1.514(4) yes
C9 C11 1.523(4) yes
C9 H91 0.964 no
C10 H101 0.965 no
C10 H102 0.971 no
C10 H103 0.954 no
C11 H111 0.966 no
C11 H112 0.958 no
C11 H113 0.956 no
C12 C13 1.526(4) yes
C12 C14 1.518(4) yes
C12 H121 0.967 no
C13 H131 0.957 no
C13 H132 0.967 no
C13 H133 0.952 no
C14 H141 0.959 no
C14 H142 0.950 no
C14 H143 0.960 no
C15 C16 1.398(3) yes
C15 C20 1.411(3) yes
C16 C17 1.394(3) yes
C16 C21 1.517(3) yes
C17 C18 1.381(3) yes
C17 H171 0.947 no
C18 C19 1.379(3) yes
C18 H181 0.953 no
C19 C20 1.394(3) yes
C19 H191 0.910 no
C20 C24 1.512(3) yes
C21 C22 1.523(4) yes
C21 C23 1.534(4) yes
C21 H211 0.969 no
C22 H221 0.952 no
C22 H222 0.965 no
C22 H223 0.968 no
C23 H231 0.952 no
C23 H232 0.974 no
C23 H233 0.970 no
C24 C25 1.523(4) yes
C24 C26 1.509(4) yes
C24 H241 0.957 no
C25 H251 0.953 no
C25 H252 0.970 no
C25 H253 0.969 no
C26 H261 0.963 no
C26 H262 0.954 no
C26 H263 0.967 no
C27 C28 1.339(3) yes
C27 H271 0.923 no
C28 H281 0.945 no
C29 C30 1.399(3) yes
C29 C34 1.412(3) yes
C30 C31 1.396(3) yes
C30 C35 1.521(3) yes
C31 C32 1.383(3) yes
C31 H311 0.930 no
C32 C33 1.376(4) yes
C32 H321 0.930 no
C33 C34 1.392(3) yes
C33 H331 0.935 no
C34 C38 1.515(3) yes
C35 C36 1.529(4) yes
C35 C37 1.526(3) yes
C35 H351 0.975 no
C36 H361 0.963 no
C36 H362 0.964 no
C36 H363 0.954 no
C37 H371 0.961 no
C37 H372 0.970 no
C37 H373 0.970 no
C38 C39 1.532(4) yes
C38 C40 1.518(4) yes
C38 H381 0.971 no
C39 H391 0.965 no
C39 H392 0.972 no
C39 H393 0.950 no
C40 H401 0.966 no
C40 H402 0.971 no
C40 H403 0.949 no
C41 C42 1.403(3) yes
C41 C46 1.397(3) yes
C42 C43 1.397(4) yes
C42 C47 1.520(4) yes
C43 C44 1.375(4) yes
C43 H431 0.924 no
C44 C45 1.368(4) yes
C44 H441 0.933 no
C45 C46 1.399(4) yes
C45 H451 0.923 no
C46 C50 1.515(4) yes
C47 C48 1.522(5) yes
C47 C49 1.508(5) yes
C47 H471 0.966 no
C48 H481 0.957 no
C48 H482 0.958 no
C48 H483 0.960 no
C49 H491 0.953 no
C49 H492 0.954 no
C49 H493 0.955 no
C50 C51 1.518(4) yes
C50 C52 1.532(5) yes
C50 H501 0.985 no
C51 H511 0.969 no
C51 H512 0.983 no
C51 H513 0.971 no
C52 H521 0.982 no
C52 H522 0.987 no
C52 H523 0.964 no
C53 C54 1.336(4) yes
C53 H531 0.943 no
C54 H541 0.929 no
C55 C56 1.399(3) yes
C55 C60 1.396(3) yes
C56 C57 1.397(3) yes
C56 C61 1.504(4) yes
C57 C58 1.381(3) yes
C57 H571 0.945 no
C58 C59 1.379(3) yes
C58 H581 0.939 no
C59 C60 1.392(3) yes
C59 H591 0.952 no
C60 C64 1.523(3) yes
C60 C641 1.561(8) yes
C61 C62 1.534(4) yes
C61 C63 1.536(4) yes
C61 H611 0.980 no
C62 H621 0.975 no
C62 H622 0.976 no
C62 H623 0.964 no
C63 H631 0.959 no
C63 H632 0.955 no
C63 H633 0.961 no
C64 C65 1.519(5) yes
C64 C66 1.523(5) yes
C64 H641 0.993 no
C65 H651 0.923 no
C65 H652 0.959 no
C65 H653 0.960 no
C66 H661 0.957 no
C66 H662 0.960 no
C66 H663 0.963 no
C67 C68 1.410(3) yes
C67 C72 1.399(3) yes
C68 C69 1.398(3) yes
C68 C73 1.516(4) yes
C69 C70 1.374(4) yes
C69 H691 0.946 no
C70 C71 1.378(4) yes
C70 H701 0.939 no
C71 C72 1.391(3) yes
C71 H711 0.928 no
C72 C76 1.502(4) yes
C73 C74 1.526(3) yes
C73 C75 1.523(3) yes
C73 H731 0.975 no
C74 H741 0.961 no
C74 H742 0.958 no
C74 H743 0.962 no
C75 H751 0.965 no
C75 H752 0.969 no
C75 H753 0.961 no
C76 C77 1.540(4) yes
C76 C78 1.559(4) yes
C76 H761 0.979 no
C76 C771 1.557(4) yes
C76 C781 1.521(4) yes
C76 H761 0.979 no
C77 H771 0.951 no
C77 H772 0.943 no
C77 H773 0.944 no
C78 H781 0.950 no
C78 H782 0.946 no
C78 H783 0.939 no
C79 C80 1.330(4) yes
C79 H791 0.937 no
C80 H801 0.943 no
C81 C82 1.402(3) yes
C81 C86 1.399(3) yes
C82 C83 1.399(4) yes
C82 C87 1.521(4) yes
C83 C84 1.371(4) yes
C83 H831 0.939 no
C84 C85 1.383(4) yes
C84 H841 0.938 no
C85 C86 1.398(3) yes
C85 H851 0.929 no
C86 C90 1.536(3) yes
C87 C88 1.489(4) yes
C87 C89 1.502(4) yes
C87 H871 0.974 no
C88 H881 0.966 no
C88 H882 0.987 no
C88 H883 0.968 no
C89 H891 0.962 no
C89 H892 0.961 no
C89 H893 0.968 no
C90 C91 1.538(5) yes
C90 C92 1.542(5) yes
C90 H901 0.980 no
C90 C911 1.518(5) yes
C90 C921 1.550(5) yes
C90 H901 0.980 no
C91 H911 0.973 no
C91 H912 0.986 no
C91 H913 0.977 no
C92 H921 0.974 no
C92 H922 0.981 no
C92 H923 0.969 no
C93 C94 1.400(4) yes
C93 C98 1.405(3) yes
C94 C95 1.389(4) yes
C94 C99 1.517(4) yes
C95 C96 1.372(5) yes
C95 H951 0.920 no
C96 C97 1.371(5) yes
C96 H961 0.935 no
C97 C98 1.389(4) yes
C97 H971 0.932 no
C98 C102 1.520(3) yes
C99 C100 1.517(4) yes
C99 C101 1.524(4) yes
C99 H991 0.964 no
C100 H1001 0.961 no
C100 H1002 0.959 no
C100 H1003 0.960 no
C101 H1011 0.967 no
C101 H1012 0.967 no
C101 H1013 0.958 no
C102 C103 1.530(4) yes
C102 C104 1.522(4) yes
C102 H1021 0.971 no
C102 C1031 1.524(4) yes
C102 C1041 1.527(5) yes
C102 H1021 0.971 no
C103 H1031 0.957 no
C103 H1032 0.966 no
C103 H1033 0.971 no
C104 H1041 0.959 no
C104 H1042 0.957 no
C104 H1043 0.963 no
C105 C106 1.493(3) yes
C105 H1051 0.990 no
C105 H1052 0.962 no
C106 C107 1.330(4) yes
C106 C109 1.539(5) yes
C107 C108 1.494(3) yes
C107 C110 1.499(4) yes
C108 H1081 0.966 no
C108 H1082 0.970 no
C109 H1091 0.965 no
C109 H1092 0.977 no
C109 H1093 0.958 no
C110 H1101 0.955 no
C110 H1102 0.953 no
C110 H1103 0.954 no
C201 C202 1.334(3) yes
C201 H2011 0.933 no
C202 H2021 0.937 no
C203 C204 1.398(3) yes
C203 C208 1.402(3) yes
C204 C205 1.402(3) yes
C204 C209 1.512(3) yes
C205 C206 1.366(4) yes
C205 H2051 0.941 no
C206 C207 1.376(4) yes
C206 H2061 0.940 no
C207 C208 1.393(3) yes
C207 H2071 0.938 no
C208 C212 1.517(4) yes
C209 C210 1.520(4) yes
C209 C211 1.527(4) yes
C209 H2091 0.981 no
C210 H2101 0.965 no
C210 H2102 0.972 no
C210 H2103 0.971 no
C211 H2111 0.970 no
C211 H2112 0.969 no
C211 H2113 0.954 no
C212 C213 1.518(4) yes
C212 C214 1.529(4) yes
C212 H2121 0.964 no
C213 H2131 0.960 no
C213 H2132 0.963 no
C213 H2133 0.966 no
C214 H2141 0.979 no
C214 H2142 0.975 no
C214 H2143 0.972 no
C215 C216 1.395(3) yes
C215 C220 1.404(3) yes
C216 C217 1.401(3) yes
C216 C221 1.515(3) yes
C217 C218 1.374(4) yes
C217 H2171 0.921 no
C218 C219 1.375(4) yes
C218 H2181 0.936 no
C219 C220 1.394(3) yes
C219 H2191 0.934 no
C220 C224 1.523(3) yes
C221 C2221 1.568(5) yes
C221 C2231 1.533(5) yes
C221 H2211 0.980 no
C221 C222 1.484(7) yes
C221 C223 1.548(7) yes
C221 H2211 0.980 no
C222 H2221 0.959 no
C222 H2222 0.960 no
C222 H2223 0.966 no
C223 H2231 0.957 no
C223 H2232 0.952 no
C223 H2233 0.958 no
C224 C225 1.523(3) yes
C224 C226 1.524(4) yes
C224 H2241 0.966 no
C225 H2251 0.977 no
C225 H2252 0.964 no
C225 H2253 0.962 no
C226 H2261 0.965 no
C226 H2262 0.951 no
C226 H2263 0.970 no
C227 C228 1.337(4) yes
C227 H2271 0.945 no
C228 H2281 0.941 no
C229 C230 1.401(4) yes
C229 C234 1.401(4) yes
C230 C231 1.396(3) yes
C230 C235 1.519(4) yes
C231 C232 1.379(4) yes
C231 H2311 0.932 no
C232 C233 1.375(5) yes
C232 H2321 0.925 no
C233 C234 1.404(4) yes
C233 H2331 0.924 no
C234 C238 1.513(5) yes
C235 C236 1.522(4) yes
C235 C237 1.537(4) yes
C235 H2351 0.972 no
C236 H2361 0.969 no
C236 H2362 0.952 no
C236 H2363 0.960 no
C237 H2371 0.972 no
C237 H2372 0.965 no
C237 H2373 0.969 no
C238 C239 1.517(6) yes
C238 C240 1.534(5) yes
C238 H2381 0.967 no
C239 H2391 0.948 no
C239 H2392 0.965 no
C239 H2393 0.966 no
C240 H2401 0.958 no
C240 H2402 0.953 no
C240 H2403 0.973 no
C241 C242 1.406(3) yes
C241 C246 1.405(4) yes
C242 C243 1.392(4) yes
C242 C247 1.507(4) yes
C243 C244 1.379(5) yes
C243 H2431 0.914 no
C244 C245 1.369(5) yes
C244 H2441 0.934 no
C245 C246 1.393(4) yes
C245 H2451 0.917 no
C246 C250 1.523(4) yes
C247 C248 1.530(4) yes
C247 C249 1.521(5) yes
C247 H2471 0.985 no
C248 H2481 0.949 no
C248 H2482 0.965 no
C248 H2483 0.969 no
C249 H2491 0.947 no
C249 H2492 0.966 no
C249 H2493 0.959 no
C250 C251 1.520(4) yes
C250 C252 1.528(4) yes
C250 H2501 0.974 no
C251 H2511 0.961 no
C251 H2512 0.961 no
C251 H2513 0.953 no
C252 H2521 0.967 no
C252 H2522 0.945 no
C252 H2523 0.960 no
C253 C254 1.332(3) yes
C253 H2531 0.928 no
C254 H2541 0.929 no
C255 C256 1.403(3) yes
C255 C260 1.406(3) yes
C256 C257 1.402(3) yes
C256 C261 1.512(4) yes
C257 C258 1.369(4) yes
C257 H2571 0.933 no
C258 C259 1.383(4) yes
C258 H2581 0.912 no
C259 C260 1.394(3) yes
C259 H2591 0.936 no
C260 C264 1.512(3) yes
C261 C262 1.528(4) yes
C261 C263 1.518(4) yes
C261 H2611 0.966 no
C262 H2621 0.956 no
C262 H2622 0.968 no
C262 H2623 0.943 no
C263 H2631 0.956 no
C263 H2632 0.947 no
C263 H2633 0.958 no
C264 C265 1.538(4) yes
C264 C266 1.535(4) yes
C264 H2641 0.970 no
C265 H2651 0.954 no
C265 H2652 0.971 no
C265 H2653 0.964 no
C266 H2661 0.963 no
C266 H2662 0.970 no
C266 H2663 0.968 no
C267 C268 1.409(3) yes
C267 C272 1.404(3) yes
C268 C269 1.402(3) yes
C268 C273 1.512(4) yes
C269 C270 1.369(4) yes
C269 H2691 0.948 no
C270 C271 1.384(4) yes
C270 H2701 0.931 no
C271 C272 1.396(3) yes
C271 H2711 0.933 no
C272 C276 1.526(4) yes
C273 C274 1.526(3) yes
C273 C275 1.536(3) yes
C273 H2731 0.973 no
C274 H2741 0.972 no
C274 H2742 0.955 no
C274 H2743 0.968 no
C275 H2751 0.964 no
C275 H2752 0.955 no
C275 H2753 0.962 no
C276 C277 1.530(4) yes
C276 C278 1.526(4) yes
C276 H2761 0.979 no
C277 H2771 0.975 no
C277 H2772 0.966 no
C277 H2773 0.960 no
C278 H2781 0.959 no
C278 H2782 0.956 no
C278 H2783 0.961 no
C279 C280 1.334(4) yes
C279 H2791 0.938 no
C280 H2801 0.953 no
C281 C282 1.400(3) yes
C281 C286 1.407(3) yes
C282 C283 1.394(4) yes
C282 C287 1.514(3) yes
C283 C284 1.377(4) yes
C283 H2831 0.939 no
C284 C285 1.374(4) yes
C284 H2841 0.925 no
C285 C286 1.390(3) yes
C285 H2851 0.938 no
C286 C290 1.519(3) yes
C287 C288 1.518(5) yes
C287 C289 1.511(4) yes
C287 H2871 0.986 no
C288 H2881 0.970 no
C288 H2882 0.985 no
C288 H2883 0.977 no
C289 H2891 0.986 no
C289 H2892 0.986 no
C289 H2893 0.981 no
C290 C291 1.526(3) yes
C290 C292 1.526(3) yes
C290 H2901 0.989 no
C291 H2911 0.963 no
C291 H2912 0.972 no
C291 H2913 0.955 no
C292 H2921 0.967 no
C292 H2922 0.955 no
C292 H2923 0.961 no
C293 C294 1.401(3) yes
C293 C298 1.402(4) yes
C294 C295 1.390(4) yes
C294 C299 1.513(4) yes
C295 C296 1.373(4) yes
C295 H2951 0.943 no
C296 C297 1.371(4) yes
C296 H2961 0.935 no
C297 C298 1.389(4) yes
C297 H2971 0.940 no
C298 C302 1.519(3) yes
C299 C300 1.534(4) yes
C299 C301 1.529(3) yes
C299 H2991 0.992 no
C300 H3001 0.966 no
C300 H3002 0.966 no
C300 H3003 0.966 no
C301 H3011 0.968 no
C301 H3012 0.980 no
C301 H3013 0.964 no
C302 C303 1.525(4) yes
C302 C304 1.505(3) yes
C302 H3021 0.979 no
C303 H3031 0.973 no
C303 H3032 0.977 no
C303 H3033 0.974 no
C304 H3041 0.968 no
C304 H3042 0.971 no
C304 H3043 0.973 no
C305 C306 1.453(4) yes
C305 H3051 0.961 no
C305 H3052 0.965 no
C305 C3061 1.437(5) yes
C305 H3051 0.961 no
C305 H3052 0.965 no
C306 C307 1.346(5) yes
C306 C309 1.510(5) yes
C307 C308 1.424(5) yes
C307 C310 1.514(6) yes
C308 H3081 0.961 no
C308 H3082 0.958 no
C308 C3071 1.433(6) yes
C308 H3081 0.961 no
C308 H3082 0.958 no
C309 H3091 0.948 no
C309 H3092 0.952 no
C309 H3093 0.954 no
C310 H3101 0.950 no
C310 H3102 0.956 no
C310 H3103 0.947 no
C311 C312 1.486(5) yes
C311 H3111 0.955 no
C311 H3112 0.956 no
C311 H3113 0.960 no
C312 C313 1.491(5) yes
C312 H3121 0.956 no
C312 H3122 0.958 no
C313 C314 1.495(5) yes
C313 H3131 0.965 no
C313 H3132 0.971 no
C314 C315 1.493(5) yes
C314 H3141 0.949 no
C314 H3142 0.957 no
C315 C316 1.492(5) yes
C315 H3151 0.948 no
C315 H3152 0.950 no
C316 H3161 0.946 no
C316 H3162 0.955 no
C316 H3163 0.956 no
C641 C651 1.485(5) yes
C641 C661 1.510(5) yes
C641 H6411 0.982 no
C651 H6511 1.072 no
C651 H6512 1.084 no
C651 H6513 1.055 no
C661 H6611 0.978 no
C661 H6612 0.977 no
C661 H6613 0.974 no
C771 H7711 0.965 no
C771 H7712 0.966 no
C771 H7713 0.977 no
C781 H7811 0.976 no
C781 H7812 0.978 no
C781 H7813 0.975 no
C911 H9111 0.967 no
C911 H9112 0.969 no
C911 H9113 0.969 no
C921 H9211 0.978 no
C921 H9212 0.963 no
C921 H9213 0.977 no
C1031 H9601 0.956 no
C1031 H9602 0.962 no
C1031 H9603 0.962 no
C1041 H9604 0.959 no
C1041 H9605 0.962 no
C1041 H9606 0.956 no
C2221 H9607 0.971 no
C2221 H9608 0.967 no
C2221 H9609 0.973 no
C2231 H9610 0.968 no
C2231 H9611 0.968 no
C2231 H9612 0.963 no
C3061 C3071 1.337(7) yes
C3061 C3091 1.507(7) yes
C3071 C3101 1.502(7) yes
C3091 H9613 0.956 no
C3091 H9614 0.967 no
C3091 H9615 0.962 no
C3101 H9616 0.957 no
C3101 H9617 0.965 no
C3101 H9618 0.966 no

loop_
_platon_squeeze_void_nr
_platon_squeeze_void_average_x
_platon_squeeze_void_average_y
_platon_squeeze_void_average_z
_platon_squeeze_void_volume
_platon_squeeze_void_count_electrons
_platon_squeeze_void_content
1 0.000 0.500 0.000 692 130 ' '
2 0.000 0.500 0.500 256 55 ' '
3 0.121 0.010 0.870 9 0 ' '
4 0.166 0.291 0.625 13 1 ' '
5 0.172 0.933 0.386 7 0 ' '
6 0.231 0.134 0.388 16 1 ' '
7 0.235 0.633 0.601 7 1 ' '
8 0.246 0.200 0.940 10 1 ' '
9 0.254 0.700 0.560 10 1 ' '
10 0.269 0.634 0.112 16 2 ' '
11 0.265 0.133 0.899 7 0 ' '
12 0.328 0.433 0.114 7 1 ' '
13 0.333 0.791 0.875 13 1 ' '
14 0.379 0.510 0.630 9 0 ' '
15 0.500 0.000 0.500 692 130 ' '
16 0.500 0.000 0.000 256 55 ' '
17 0.621 0.490 0.370 9 0 ' '
18 0.666 0.209 0.125 13 1 ' '
19 0.672 0.567 0.886 7 0 ' '
20 0.731 0.366 0.888 16 1 ' '
21 0.735 0.867 0.101 7 1 ' '
22 0.746 0.300 0.440 9 1 ' '
23 0.754 0.800 0.060 9 1 ' '
24 0.765 0.367 0.399 7 0 ' '
25 0.769 0.866 0.612 16 2 ' '
26 0.833 0.709 0.375 13 1 ' '
27 0.828 0.067 0.614 7 1 ' '
28 0.879 0.990 0.130 9 0 ' '
